data_7135447
loop_
_publ_author_name
'Bedi, Vaibhav'
'Ocampochua, Andrew Niles L.'
'Qu, Zheng-Wang'
'Grimme, Stefan'
'Stephan, Douglas W.'

_publ_section_title
;
 Reactions of phosphazines with primary and secondary boranes: adducts,
 rings and reduction.
;
_journal_issue 22
_journal_name_full 'Chemical communications (Cambridge, England)'
_journal_page_first 6123
_journal_page_last 6127
_journal_paper_doi 10.1039/d6cc00881j
_journal_volume 62
_journal_year 2026
_chemical_formula_moiety 'C48 H30 B F10 N2 P2, C12 H2 B F10'
_chemical_formula_sum 'C60 H32 B2 F20 N2 P2'
_chemical_formula_weight 1244.43
_space_group_crystal_system triclinic
_space_group_IT_number 2
_space_group_name_Hall '-P 1'
_space_group_name_H-M_alt 'P -1'
_atom_sites_solution_hydrogens mixed
_audit_creation_date 2025-05-07
_audit_creation_method
;
Olex2 1.5
(compiled 2025.04.05 svn.rf049d14d for OlexSys, GUI svn.r7224)
;
_audit_update_record
;
2025-10-02 deposited with the CCDC.	2026-02-23 downloaded from the CCDC.
;
_cell_angle_alpha 89.856(3)
_cell_angle_beta 87.890(3)
_cell_angle_gamma 78.647(3)
_cell_formula_units_Z 4
_cell_length_a 12.8820(10)
_cell_length_b 18.1764(13)
_cell_length_c 22.7716(18)
_cell_measurement_reflns_used 9565
_cell_measurement_temperature 150.00
_cell_measurement_theta_max 27.75
_cell_measurement_theta_min 2.37
_cell_volume 5224.0(7)
_computing_cell_refinement 'SAINT V8.40B (?, 2016)'
_computing_data_reduction 'SAINT V8.40B (?, 2016)'
_computing_molecular_graphics 'Olex2 1.5 (Dolomanov et al., 2009)'
_computing_publication_material 'Olex2 1.5 (Dolomanov et al., 2009)'
_computing_structure_refinement 'SHELXL 2014/7 (Sheldrick, 2015)'
_diffrn_ambient_temperature 150.00
_diffrn_measured_fraction_theta_full 0.996
_diffrn_measured_fraction_theta_max 0.996
_diffrn_measurement_device_type 'Bruker APEX-II CCD'
_diffrn_measurement_method '\f and \w scans'
_diffrn_radiation_monochromator graphite
_diffrn_radiation_type MoK\a
_diffrn_radiation_wavelength 0.71073
_diffrn_reflns_av_R_equivalents 0.0626
_diffrn_reflns_av_unetI/netI 0.0446
_diffrn_reflns_Laue_measured_fraction_full 0.996
_diffrn_reflns_Laue_measured_fraction_max 0.996
_diffrn_reflns_limit_h_max 15
_diffrn_reflns_limit_h_min -15
_diffrn_reflns_limit_k_max 21
_diffrn_reflns_limit_k_min -21
_diffrn_reflns_limit_l_max 27
_diffrn_reflns_limit_l_min -27
_diffrn_reflns_number 179046
_diffrn_reflns_point_group_measured_fraction_full 0.996
_diffrn_reflns_point_group_measured_fraction_max 0.996
_diffrn_reflns_theta_full 25.000
_diffrn_reflns_theta_max 25.000
_diffrn_reflns_theta_min 1.448
_diffrn_source_current 30.0
_diffrn_source_power 1.5
_diffrn_source_voltage 50.0
_diffrn_standards_number 0
_exptl_absorpt_coefficient_mu 0.200
_exptl_absorpt_correction_T_max 0.7456
_exptl_absorpt_correction_T_min 0.6928
_exptl_absorpt_correction_type none
_exptl_absorpt_process_details
;
SADABS-2016/2 (Bruker,2016/2) was used for absorption correction.
wR2(int) was 0.0421 before and 0.0378 after correction.
The Ratio of minimum to maximum transmission is 0.9292.
The \l/2 correction factor is Not present.
;
_exptl_crystal_density_diffrn 1.582
_exptl_crystal_description block
_exptl_crystal_F_000 2504
_refine_diff_density_max 0.332
_refine_diff_density_min -0.419
_refine_diff_density_rms 0.065
_refine_ls_extinction_method none
_refine_ls_goodness_of_fit_ref 0.906
_refine_ls_hydrogen_treatment mixed
_refine_ls_matrix_type full
_refine_ls_number_parameters 1553
_refine_ls_number_reflns 18332
_refine_ls_number_restraints 0
_refine_ls_restrained_S_all 0.906
_refine_ls_R_factor_all 0.0962
_refine_ls_R_factor_gt 0.0378
_refine_ls_shift/su_max 0.002
_refine_ls_shift/su_mean 0.000
_refine_ls_structure_factor_coef Fsqd
_refine_ls_weighting_details 'w=1/[\s^2^(Fo^2^)+(0.0653P)^2^] where P=(Fo^2^+2Fc^2^)/3'
_refine_ls_weighting_scheme calc
_refine_ls_wR_factor_gt 0.1027
_refine_ls_wR_factor_ref 0.1187
_reflns_Friedel_coverage 0.000
_reflns_number_gt 7554
_reflns_number_total 18332
_reflns_threshold_expression 'I > 2\s(I)'
_cod_data_source_file d6cc00881j2.cif
_cod_data_source_block 1_CCDC3
_cod_depositor_comments 'Adding full bibliography for 7135445--7135449.cif.'
_cod_database_code 7135447
_shelx_shelxl_version_number 2014/7
_shelx_space_group_comment
;
The symmetry employed for this shelxl refinement is uniquely defined
by the following loop, which should always be used as a source of
symmetry information in preference to the above space-group names.
They are only intended as comments.
;
_olex2_refinement_description
;
1. Fixed Uiso
 At 1.2 times of:
  All C(H) groups
2. Others
 Fixed X: H4A(0.755548) H3A(0.177773) H4B(0.84444) H3B(0.266665)
 Fixed Y: H4A(0.28125) H3A(0.78125) H4B(0.21875) H3B(0.71875)
 Fixed Z: H4A(0.426661) H3A(0.026667) H4B(0.46666) H3B(0.066667)
3.a Aromatic/amide H refined with riding coordinates:
 C54(H54), C74(H74), C68(H68), C53(H53), C52(H52), C77(H77), C115(H115),
 C83(H83), C60(H60), C50(H50), C62(H62), C69(H69), C59(H59), C70(H70),
 C126(H126), C57(H57), C72(H72), C78(H78), C137(H137), C51(H51), C56(H56),
 C144(H144), C71(H71), C66(H66), C75(H75), C58(H58), C76(H76), C63(H63),
 C65(H65), C64(H64), C29(H29), C18(H18), C30(H30), C12(H12), C28(H28), C20(H20),
  C3(H3), C32(H32), C6(H6), C26(H26), C15(H15), C24(H24), C2(H2), C16(H16),
 C21(H21), C10(H10), C9(H9), C4(H4), C8(H8), C22(H22), C23(H23), C17(H17),
 C11(H11), C36(H36), C14(H14), C27(H27), C33(H33), C5(H5), C35(H35), C34(H34)
;
_olex2_submission_special_instructions 'No special instructions were received'

loop_
_space_group_symop_operation_xyz
'x, y, z'
'-x, -y, -z'

loop_
_atom_site_label
_atom_site_type_symbol
_atom_site_fract_x
_atom_site_fract_y
_atom_site_fract_z
_atom_site_U_iso_or_equiv
_atom_site_adp_type
_atom_site_occupancy
_atom_site_site_symmetry_order
_atom_site_calc_flag
_atom_site_refinement_flags_posn
_atom_site_refinement_flags_adp
_atom_site_refinement_flags_occupancy
_atom_site_disorder_assembly
_atom_site_disorder_group
P4 P 0.69799(11) 0.73519(8) 0.31332(6) 0.0196(3) Uani 1 1 d . . . . .
P3 P 0.87838(11) 0.79167(8) 0.18558(6) 0.0192(3) Uani 1 1 d . . . . .
F17 F 0.3529(2) 0.89913(16) 0.19258(14) 0.0331(9) Uani 1 1 d . . . . .
F16 F 0.5603(2) 0.87110(15) 0.18441(13) 0.0281(8) Uani 1 1 d . . . . .
F20 F 0.5595(2) 0.61044(16) 0.17119(14) 0.0323(9) Uani 1 1 d . . . . .
F18 F 0.2427(2) 0.78616(18) 0.18901(15) 0.0392(9) Uani 1 1 d . . . . .
F19 F 0.3509(2) 0.64157(17) 0.17821(15) 0.0431(10) Uani 1 1 d . . . . .
F15 F 0.8312(3) 0.56650(16) 0.21824(15) 0.0375(9) Uani 1 1 d . . . . .
F11 F 0.7038(3) 0.7236(2) 0.06095(14) 0.0477(10) Uani 1 1 d . . . . .
N3 N 0.7562(3) 0.7805(2) 0.20499(18) 0.0201(11) Uani 1 1 d . . . . .
C55 C 0.9216(4) 0.8467(3) 0.2418(2) 0.0239(14) Uani 1 1 d . . . . .
F14 F 0.9263(3) 0.46278(17) 0.14435(17) 0.0550(11) Uani 1 1 d . . . . .
C85 C 0.5754(4) 0.7384(3) 0.1815(2) 0.0183(13) Uani 1 1 d . . . . .
C61 C 0.9764(4) 0.7083(3) 0.1692(2) 0.0219(13) Uani 1 1 d . . . . .
C116 C 0.6541(4) 0.6528(3) 0.3371(2) 0.0231(14) Uani 1 1 d . . . . .
C86 C 0.5137(4) 0.8102(3) 0.1836(2) 0.0230(14) Uani 1 1 d . . . . .
C49 C 0.8639(4) 0.8533(3) 0.1231(2) 0.0200(13) Uani 1 1 d . . . . .
C54 C 0.9536(4) 0.8763(3) 0.1005(2) 0.0286(15) Uani 1 1 d . . . . .
H54 H 1.0215 0.8529 0.1133 0.034 Uiso 1 1 calc R U . . .
C79 C 0.7615(4) 0.6508(3) 0.1428(2) 0.0236(14) Uani 1 1 d . . . . .
F13 F 0.9105(3) 0.4832(2) 0.02643(17) 0.0704(13) Uani 1 1 d . . . . .
C74 C 0.6038(4) 0.8855(3) 0.3114(2) 0.0322(15) Uani 1 1 d . . . . .
H74 H 0.6731 0.8938 0.3022 0.039 Uiso 1 1 calc R U . . .
C73 C 0.5872(4) 0.8128(3) 0.3200(2) 0.0227(14) Uani 1 1 d . . . . .
C67 C 0.7996(4) 0.7501(3) 0.3612(2) 0.0221(14) Uani 1 1 d . . . . .
C89 C 0.4033(4) 0.6974(3) 0.1799(2) 0.0276(15) Uani 1 1 d . . . . .
B2 B 0.7008(5) 0.7150(3) 0.1862(3) 0.0206(15) Uani 1 1 d . . . . .
C90 C 0.5116(4) 0.6832(3) 0.1775(2) 0.0234(14) Uani 1 1 d . . . . .
C68 C 0.8896(4) 0.6947(3) 0.3618(2) 0.0290(15) Uani 1 1 d . . . . .
H68 H 0.8970 0.6528 0.3360 0.035 Uiso 1 1 calc R U . . .
C53 C 0.9448(4) 0.9321(3) 0.0601(2) 0.0308(16) Uani 1 1 d . . . . .
H53 H 1.0069 0.9469 0.0444 0.037 Uiso 1 1 calc R U . . .
F12 F 0.8041(3) 0.6170(2) -0.01475(16) 0.0689(13) Uani 1 1 d . . . . .
C87 C 0.4045(4) 0.8266(3) 0.1866(2) 0.0255(14) Uani 1 1 d . . . . .
C52 C 0.8471(5) 0.9674(3) 0.0417(2) 0.0331(16) Uani 1 1 d . . . . .
H52 H 0.8415 1.0074 0.0143 0.040 Uiso 1 1 calc R U . . .
C77 C 0.4031(5) 0.8616(3) 0.3366(3) 0.0446(18) Uani 1 1 d . . . . .
H77 H 0.3334 0.8535 0.3450 0.054 Uiso 1 1 calc R U . . .
C115 C 0.5975(5) 0.5832(3) 0.4177(3) 0.0391(17) Uani 1 1 d . . . . .
H115 H 0.5836 0.5780 0.4586 0.047 Uiso 1 1 calc R U . . .
C83 C 0.6370(4) 0.5976(3) 0.2983(3) 0.0285(15) Uani 1 1 d . . . . .
H83 H 0.6506 0.6028 0.2574 0.034 Uiso 1 1 calc R U . . .
C88 C 0.3476(4) 0.7692(3) 0.1854(3) 0.0304(15) Uani 1 1 d . . . . .
C60 C 1.0193(4) 0.8283(3) 0.2678(2) 0.0323(16) Uani 1 1 d . . . . .
H60 H 1.0668 0.7827 0.2582 0.039 Uiso 1 1 calc R U . . .
C50 C 0.7657(4) 0.8873(3) 0.1036(2) 0.0328(15) Uani 1 1 d . . . . .
H50 H 0.7037 0.8713 0.1181 0.039 Uiso 1 1 calc R U . . .
C62 C 1.0096(4) 0.6910(3) 0.1107(2) 0.0272(14) Uani 1 1 d . . . . .
H62 H 0.9811 0.7239 0.0802 0.033 Uiso 1 1 calc R U . . .
C69 C 0.9685(4) 0.7001(3) 0.3995(2) 0.0330(16) Uani 1 1 d . . . . .
H69 H 1.0295 0.6611 0.4006 0.040 Uiso 1 1 calc R U . . .
C59 C 1.0462(5) 0.8782(4) 0.3084(3) 0.048(2) Uani 1 1 d . . . . .
H59 H 1.1118 0.8654 0.3274 0.058 Uiso 1 1 calc R U . . .
C70 C 0.9597(5) 0.7615(3) 0.4357(3) 0.0364(17) Uani 1 1 d . . . . .
H70 H 1.0160 0.7664 0.4602 0.044 Uiso 1 1 calc R U . . .
C80 C 0.7588(5) 0.6596(3) 0.0832(3) 0.0338(16) Uani 1 1 d . . . . .
C84 C 0.8213(4) 0.5828(3) 0.1614(3) 0.0249(14) Uani 1 1 d . . . . .
C126 C 0.5804(4) 0.5280(3) 0.3788(3) 0.0362(17) Uani 1 1 d . . . . .
H126 H 0.5552 0.4854 0.3932 0.043 Uiso 1 1 calc R U . . .
C57 C 0.8857(5) 0.9648(3) 0.2950(2) 0.0367(17) Uani 1 1 d . . . . .
H57 H 0.8401 1.0116 0.3038 0.044 Uiso 1 1 calc R U . . .
C72 C 0.7891(5) 0.8115(3) 0.3986(2) 0.0380(17) Uani 1 1 d . . . . .
H72 H 0.7276 0.8502 0.3984 0.046 Uiso 1 1 calc R U . . .
C78 C 0.4863(5) 0.8008(3) 0.3327(3) 0.0393(17) Uani 1 1 d . . . . .
H78 H 0.4743 0.7514 0.3388 0.047 Uiso 1 1 calc R U . . .
C82 C 0.8716(5) 0.5265(3) 0.1237(3) 0.0360(16) Uani 1 1 d . . . . .
C137 C 0.6344(4) 0.6453(3) 0.3976(2) 0.0291(14) Uani 1 1 d . . . . .
H137 H 0.6462 0.6826 0.4244 0.035 Uiso 1 1 calc R U . . .
C51 C 0.7580(4) 0.9444(3) 0.0631(3) 0.0382(17) Uani 1 1 d . . . . .
H51 H 0.6904 0.9680 0.0500 0.046 Uiso 1 1 calc R U . . .
C56 C 0.8565(4) 0.9160(3) 0.2548(2) 0.0297(15) Uani 1 1 d . . . . .
H56 H 0.7911 0.9300 0.2359 0.036 Uiso 1 1 calc R U . . .
C144 C 0.6006(4) 0.5358(3) 0.3187(3) 0.0341(16) Uani 1 1 d . . . . .
H144 H 0.5892 0.4984 0.2920 0.041 Uiso 1 1 calc R U . . .
C81 C 0.8107(5) 0.6048(4) 0.0433(3) 0.0418(18) Uani 1 1 d . . . . .
C71 C 0.8696(5) 0.8152(4) 0.4362(3) 0.0483(19) Uani 1 1 d . . . . .
H71 H 0.8620 0.8561 0.4629 0.058 Uiso 1 1 calc R U . . .
C66 C 1.0185(4) 0.6602(3) 0.2142(3) 0.0284(15) Uani 1 1 d . . . . .
H66 H 0.9969 0.6715 0.2540 0.034 Uiso 1 1 calc R U . . .
C75 C 0.5202(5) 0.9450(3) 0.3162(3) 0.0388(17) Uani 1 1 d . . . . .
H75 H 0.5322 0.9946 0.3109 0.047 Uiso 1 1 calc R U . . .
C58 C 0.9797(5) 0.9455(3) 0.3215(3) 0.0432(18) Uani 1 1 d . . . . .
H58 H 0.9997 0.9786 0.3492 0.052 Uiso 1 1 calc R U . . .
C76 C 0.4191(5) 0.9340(3) 0.3286(3) 0.0449(18) Uani 1 1 d . . . . .
H76 H 0.3613 0.9755 0.3316 0.054 Uiso 1 1 calc R U . . .
C63 C 1.0822(5) 0.6277(3) 0.0970(3) 0.0389(17) Uani 1 1 d . . . . .
H63 H 1.1052 0.6167 0.0573 0.047 Uiso 1 1 calc R U . . .
C161 C 0.8637(5) 0.5379(4) 0.0649(3) 0.0448(19) Uani 1 1 d . . . . .
C65 C 1.0924(5) 0.5959(3) 0.1996(3) 0.0452(19) Uani 1 1 d . . . . .
H65 H 1.1224 0.5629 0.2296 0.054 Uiso 1 1 calc R U . . .
C64 C 1.1222(5) 0.5797(3) 0.1413(3) 0.0451(19) Uani 1 1 d . . . . .
H64 H 1.1711 0.5347 0.1316 0.054 Uiso 1 1 calc R U . . .
N4 N 0.7519(3) 0.7155(2) 0.24642(19) 0.0212(11) Uani 1 1 d . . . . .
P1 P 0.30263(11) 0.26448(7) 0.18686(6) 0.0183(3) Uani 1 1 d . . . . .
P2 P 0.12168(11) 0.20832(8) 0.31450(6) 0.0191(3) Uani 1 1 d . . . . .
F6 F 0.4387(2) 0.12879(15) 0.31577(13) 0.0296(8) Uani 1 1 d . . . . .
F10 F 0.4393(2) 0.38906(15) 0.32854(14) 0.0333(9) Uani 1 1 d . . . . .
F7 F 0.6481(2) 0.10080(16) 0.30756(14) 0.0340(9) Uani 1 1 d . . . . .
F8 F 0.7567(2) 0.21368(18) 0.31026(15) 0.0414(9) Uani 1 1 d . . . . .
F1 F 0.1682(3) 0.43324(16) 0.28207(15) 0.0396(9) Uani 1 1 d . . . . .
F9 F 0.6502(2) 0.35843(16) 0.32263(15) 0.0408(10) Uani 1 1 d . . . . .
N2 N 0.2437(3) 0.2190(2) 0.29489(18) 0.0195(11) Uani 1 1 d . . . . .
F5 F 0.2949(3) 0.27573(19) 0.43978(14) 0.0489(10) Uani 1 1 d . . . . .
F2 F 0.0746(3) 0.53690(18) 0.35659(18) 0.0603(12) Uani 1 1 d . . . . .
N1 N 0.2462(3) 0.2841(2) 0.25328(17) 0.0173(10) Uani 1 1 d . . . . .
C1 C 0.3452(4) 0.3485(3) 0.1628(2) 0.0221(13) Uani 1 1 d . . . . .
C19 C 0.0788(4) 0.1528(3) 0.2581(2) 0.0209(13) Uani 1 1 d . . . . .
C43 C 0.4281(4) 0.2613(3) 0.3191(2) 0.0246(14) Uani 1 1 d . . . . .
C48 C 0.4866(4) 0.1885(3) 0.3157(2) 0.0215(13) Uani 1 1 d . . . . .
C31 C 0.0240(4) 0.2900(3) 0.3313(2) 0.0242(14) Uani 1 1 d . . . . .
C7 C 0.2008(4) 0.2509(3) 0.1391(2) 0.0200(13) Uani 1 1 d . . . . .
C25 C 0.1371(4) 0.1465(3) 0.3763(2) 0.0209(13) Uani 1 1 d . . . . .
C29 C 0.0539(5) 0.0671(3) 0.4407(2) 0.0308(15) Uani 1 1 d . . . . .
H29 H -0.0080 0.0522 0.4566 0.037 Uiso 1 1 calc R U . . .
C37 C 0.2375(4) 0.3486(3) 0.3579(2) 0.0244(14) Uani 1 1 d . . . . .
C18 C 0.3971(5) 0.1135(3) 0.1879(2) 0.0315(15) Uani 1 1 d . . . . .
H18 H 0.3281 0.1043 0.1962 0.038 Uiso 1 1 calc R U . . .
C30 C 0.0456(4) 0.1249(3) 0.3989(2) 0.0266(14) Uani 1 1 d . . . . .
H30 H -0.0220 0.1491 0.3862 0.032 Uiso 1 1 calc R U . . .
C44 C 0.4873(4) 0.3158(3) 0.3231(2) 0.0259(14) Uani 1 1 d . . . . .
F3 F 0.0896(3) 0.5166(2) 0.47355(17) 0.0745(14) Uani 1 1 d . . . . .
C12 C 0.1089(4) 0.3071(3) 0.1367(2) 0.0263(14) Uani 1 1 d . . . . .
H12 H 0.1018 0.3508 0.1605 0.032 Uiso 1 1 calc R U . . .
C13 C 0.4116(4) 0.1875(3) 0.1796(2) 0.0234(14) Uani 1 1 d . . . . .
C47 C 0.5951(4) 0.1718(3) 0.3127(2) 0.0257(14) Uani 1 1 d . . . . .
C45 C 0.5965(5) 0.3013(3) 0.3205(3) 0.0311(16) Uani 1 1 d . . . . .
B1 B 0.2983(5) 0.2819(3) 0.3135(3) 0.0200(15) Uani 1 1 d . . . . .
C28 C 0.1520(4) 0.0326(3) 0.4582(2) 0.0294(15) Uani 1 1 d . . . . .
H28 H 0.1580 -0.0082 0.4849 0.035 Uiso 1 1 calc R U . . .
F4 F 0.1963(3) 0.3835(2) 0.51513(16) 0.0730(14) Uani 1 1 d . . . . .
C20 C -0.0169(5) 0.1719(3) 0.2321(2) 0.0364(17) Uani 1 1 d . . . . .
H20 H -0.0627 0.2185 0.2411 0.044 Uiso 1 1 calc R U . . .
C46 C 0.6502(4) 0.2278(3) 0.3144(2) 0.0263(14) Uani 1 1 d . . . . .
C3 C 0.4047(5) 0.4174(3) 0.0829(3) 0.0373(17) Uani 1 1 d . . . . .
H3 H 0.4191 0.4225 0.0420 0.045 Uiso 1 1 calc R U . . .
C32 C -0.0073(4) 0.3084(3) 0.3893(3) 0.0305(15) Uani 1 1 d . . . . .
H32 H 0.0215 0.2766 0.4203 0.037 Uiso 1 1 calc R U . . .
C38 C 0.1797(5) 0.4168(3) 0.3398(3) 0.0306(15) Uani 1 1 d . . . . .
C6 C 0.3630(4) 0.4025(3) 0.2014(2) 0.0272(14) Uani 1 1 d . . . . .
H6 H 0.3493 0.3978 0.2424 0.033 Uiso 1 1 calc R U . . .
C26 C 0.2353(4) 0.1137(3) 0.3966(2) 0.0309(15) Uani 1 1 d . . . . .
H26 H 0.2973 0.1302 0.3828 0.037 Uiso 1 1 calc R U . . .
C39 C 0.1299(5) 0.4716(3) 0.3781(3) 0.0400(18) Uani 1 1 d . . . . .
C15 C 0.5981(5) 0.1387(4) 0.1626(3) 0.0488(19) Uani 1 1 d . . . . .
H15 H 0.6678 0.1466 0.1539 0.059 Uiso 1 1 calc R U . . .
C24 C 0.1451(4) 0.0840(3) 0.2454(2) 0.0282(14) Uani 1 1 d . . . . .
H24 H 0.2108 0.0705 0.2642 0.034 Uiso 1 1 calc R U . . .
C42 C 0.2419(4) 0.3406(3) 0.4177(3) 0.0312(15) Uani 1 1 d . . . . .
C2 C 0.3682(5) 0.3551(3) 0.1039(3) 0.0341(16) Uani 1 1 d . . . . .
H2 H 0.3591 0.3168 0.0774 0.041 Uiso 1 1 calc R U . . .
C16 C 0.5810(5) 0.0677(3) 0.1712(3) 0.0454(18) Uani 1 1 d . . . . .
H16 H 0.6393 0.0265 0.1682 0.055 Uiso 1 1 calc R U . . .
C41 C 0.1919(5) 0.3955(4) 0.4578(3) 0.047(2) Uani 1 1 d . . . . .
C21 C -0.0463(5) 0.1227(3) 0.1926(3) 0.0449(19) Uani 1 1 d . . . . .
H21 H -0.1128 0.1359 0.1746 0.054 Uiso 1 1 calc R U . . .
C10 C 0.0409(5) 0.2369(3) 0.0636(3) 0.0377(17) Uani 1 1 d . . . . .
H10 H -0.0138 0.2318 0.0380 0.045 Uiso 1 1 calc R U . . .
C9 C 0.1305(5) 0.1830(3) 0.0646(3) 0.049(2) Uani 1 1 d . . . . .
H9 H 0.1377 0.1401 0.0398 0.059 Uiso 1 1 calc R U . . .
C4 C 0.4197(4) 0.4715(3) 0.1217(3) 0.0356(16) Uani 1 1 d . . . . .
H4 H 0.4434 0.5147 0.1075 0.043 Uiso 1 1 calc R U . . .
C8 C 0.2121(4) 0.1902(3) 0.1016(2) 0.0389(17) Uani 1 1 d . . . . .
H8 H 0.2755 0.1532 0.1010 0.047 Uiso 1 1 calc R U . . .
C22 C 0.0178(5) 0.0557(4) 0.1790(3) 0.0464(19) Uani 1 1 d . . . . .
H22 H -0.0035 0.0226 0.1518 0.056 Uiso 1 1 calc R U . . .
C23 C 0.1159(5) 0.0360(3) 0.2058(3) 0.0391(17) Uani 1 1 d . . . . .
H23 H 0.1618 -0.0105 0.1964 0.047 Uiso 1 1 calc R U . . .
C17 C 0.4821(5) 0.0545(3) 0.1839(3) 0.0395(17) Uani 1 1 d . . . . .
H17 H 0.4720 0.0047 0.1901 0.047 Uiso 1 1 calc R U . . .
C11 C 0.0293(4) 0.2993(3) 0.1000(2) 0.0313(15) Uani 1 1 d . . . . .
H11 H -0.0337 0.3366 0.0996 0.038 Uiso 1 1 calc R U . . .
C36 C -0.0161(5) 0.3386(3) 0.2874(3) 0.0347(16) Uani 1 1 d . . . . .
H36 H 0.0067 0.3271 0.2478 0.042 Uiso 1 1 calc R U . . .
C14 C 0.5139(4) 0.1994(3) 0.1666(2) 0.0297(15) Uani 1 1 d . . . . .
H14 H 0.5257 0.2489 0.1605 0.036 Uiso 1 1 calc R U . . .
C27 C 0.2419(5) 0.0557(3) 0.4380(2) 0.0374(17) Uani 1 1 d . . . . .
H27 H 0.3089 0.0324 0.4520 0.045 Uiso 1 1 calc R U . . .
C33 C -0.0817(4) 0.3741(3) 0.4016(3) 0.0365(16) Uani 1 1 d . . . . .
H33 H -0.1042 0.3867 0.4412 0.044 Uiso 1 1 calc R U . . .
C5 C 0.4011(4) 0.4641(3) 0.1797(3) 0.0357(17) Uani 1 1 d . . . . .
H5 H 0.4143 0.5013 0.2061 0.043 Uiso 1 1 calc R U . . .
C35 C -0.0889(5) 0.4038(3) 0.3002(3) 0.0407(17) Uani 1 1 d . . . . .
H35 H -0.1155 0.4367 0.2693 0.049 Uiso 1 1 calc R U . . .
C40 C 0.1353(5) 0.4622(4) 0.4368(3) 0.0428(18) Uani 1 1 d . . . . .
C34 C -0.1227(5) 0.4209(3) 0.3568(3) 0.0428(18) Uani 1 1 d . . . . .
H34 H -0.1743 0.4650 0.3654 0.051 Uiso 1 1 calc R U . . .
F40 F 0.8182(2) 0.09692(17) 0.41602(14) 0.0399(9) Uani 1 1 d . . . . .
F35 F 0.7897(3) 0.19881(19) 0.59014(15) 0.0511(10) Uani 1 1 d . . . . .
F39 F 0.7007(3) -0.00576(17) 0.40530(15) 0.0443(10) Uani 1 1 d . . . . .
F38 F 0.4948(3) 0.02223(19) 0.44370(15) 0.0508(11) Uani 1 1 d . . . . .
F37 F 0.4140(3) 0.1523(2) 0.50222(16) 0.0570(11) Uani 1 1 d . . . . .
F36 F 0.5308(3) 0.2574(2) 0.51412(16) 0.0509(10) Uani 1 1 d . . . . .
F31 F 0.6701(3) 0.4111(2) 0.47392(17) 0.0634(12) Uani 1 1 d . . . . .
C114 C 0.7183(4) 0.1134(3) 0.4392(2) 0.0262(14) Uani 1 1 d . . . . .
C109 C 0.6834(4) 0.1820(3) 0.4671(2) 0.0254(14) Uani 1 1 d . . . . .
F32 F 0.6409(3) 0.49693(19) 0.56888(18) 0.0653(12) Uani 1 1 d . . . . .
C111 C 0.5153(5) 0.1404(4) 0.4809(3) 0.0373(17) Uani 1 1 d . . . . .
C113 C 0.6586(4) 0.0596(3) 0.4326(3) 0.0289(15) Uani 1 1 d . . . . .
F33 F 0.6835(3) 0.4359(2) 0.67757(18) 0.0763(14) Uani 1 1 d . . . . .
F34 F 0.7558(3) 0.2858(2) 0.68626(16) 0.0707(13) Uani 1 1 d . . . . .
C108 C 0.7518(5) 0.2730(3) 0.5828(3) 0.0304(15) Uani 1 1 d . . . . .
B4 B 0.7567(5) 0.2462(4) 0.4693(3) 0.0350(19) Uani 1 1 d . . . . .
C110 C 0.5781(4) 0.1931(3) 0.4866(3) 0.0315(15) Uani 1 1 d . . . . .
C107 C 0.7352(5) 0.3173(4) 0.6327(3) 0.0462(19) Uani 1 1 d . . . . .
C112 C 0.5549(5) 0.0734(3) 0.4522(3) 0.0348(16) Uani 1 1 d . . . . .
C103 C 0.7325(4) 0.3007(3) 0.5274(3) 0.0317(16) Uani 1 1 d . . . . .
C104 C 0.6944(5) 0.3763(3) 0.5251(3) 0.0331(15) Uani 1 1 d . . . . .
C105 C 0.6779(5) 0.4220(3) 0.5728(3) 0.0408(17) Uani 1 1 d . . . . .
C106 C 0.6979(5) 0.3935(4) 0.6281(3) 0.0411(18) Uani 1 1 d . . . . .
F30 F 0.1825(2) 0.90316(17) 0.08422(14) 0.0388(9) Uani 1 1 d . . . . .
F29 F 0.3001(3) 1.00477(17) 0.09510(15) 0.0458(10) Uani 1 1 d . . . . .
F25 F 0.2111(3) 0.80181(19) -0.09018(15) 0.0491(10) Uani 1 1 d . . . . .
F27 F 0.5859(3) 0.8466(2) -0.00228(16) 0.0521(11) Uani 1 1 d . . . . .
F28 F 0.5047(3) 0.97787(18) 0.05652(15) 0.0464(10) Uani 1 1 d . . . . .
F26 F 0.4684(3) 0.7422(2) -0.01410(16) 0.0544(11) Uani 1 1 d . . . . .
F21 F 0.3295(3) 0.58874(19) 0.02553(16) 0.0581(11) Uani 1 1 d . . . . .
C98 C 0.2822(4) 0.8847(3) 0.0609(3) 0.0293(15) Uani 1 1 d . . . . .
C97 C 0.3197(5) 0.8156(3) 0.0335(2) 0.0305(15) Uani 1 1 d . . . . .
F22 F 0.3581(3) 0.50257(19) -0.06976(18) 0.0639(12) Uani 1 1 d . . . . .
C99 C 0.3415(5) 0.9397(3) 0.0677(3) 0.0323(15) Uani 1 1 d . . . . .
B3 B 0.2441(6) 0.7532(4) 0.0307(3) 0.039(2) Uani 1 1 d . . . . .
F23 F 0.3167(3) 0.5632(2) -0.17671(17) 0.0652(12) Uani 1 1 d . . . . .
C102 C 0.4230(5) 0.8080(3) 0.0129(3) 0.0344(16) Uani 1 1 d . . . . .
C101 C 0.4852(4) 0.8607(3) 0.0191(3) 0.0342(16) Uani 1 1 d . . . . .
F24 F 0.2431(3) 0.7139(2) -0.18698(16) 0.0681(13) Uani 1 1 d . . . . .
C93 C 0.2632(5) 0.6836(4) -0.1337(3) 0.0396(17) Uani 1 1 d . . . . .
C92 C 0.2485(5) 0.7264(3) -0.0839(3) 0.0364(16) Uani 1 1 d . . . . .
C91 C 0.2679(4) 0.7006(3) -0.0269(3) 0.0293(15) Uani 1 1 d . . . . .
C100 C 0.4439(5) 0.9265(3) 0.0472(3) 0.0320(16) Uani 1 1 d . . . . .
C96 C 0.3048(5) 0.6235(4) -0.0264(3) 0.0403(17) Uani 1 1 d . . . . .
C95 C 0.3208(5) 0.5772(3) -0.0766(3) 0.0423(18) Uani 1 1 d . . . . .
C94 C 0.3004(5) 0.6081(4) -0.1298(3) 0.0457(19) Uani 1 1 d . . . . .
H4A H 0.7555 0.2812 0.4267 0.052(12) Uiso 1 1 d . . . . .
H3A H 0.1778 0.7812 0.0267 0.041(12) Uiso 1 1 d . . . . .
H4B H 0.8444 0.2188 0.4667 0.039(11) Uiso 1 1 d . . . . .
H3B H 0.2667 0.7188 0.0667 0.048(12) Uiso 1 1 d . . . . .

loop_
_atom_site_aniso_label
_atom_site_aniso_U_11
_atom_site_aniso_U_22
_atom_site_aniso_U_33
_atom_site_aniso_U_23
_atom_site_aniso_U_13
_atom_site_aniso_U_12
P4 0.0183(8) 0.0166(8) 0.0234(9) -0.0013(7) 0.0038(7) -0.0029(6)
P3 0.0170(8) 0.0163(8) 0.0242(9) 0.0008(7) 0.0014(7) -0.0038(6)
F17 0.0238(19) 0.0264(19) 0.045(2) 0.0015(17) -0.0066(17) 0.0069(15)
F16 0.0204(18) 0.0168(17) 0.047(2) 0.0033(15) -0.0036(16) -0.0042(14)
F20 0.029(2) 0.0193(17) 0.051(2) -0.0022(16) -0.0054(17) -0.0098(15)
F18 0.019(2) 0.046(2) 0.053(2) 0.0050(19) -0.0039(18) -0.0066(16)
F19 0.030(2) 0.035(2) 0.070(3) 0.0031(19) -0.011(2) -0.0196(17)
F15 0.043(2) 0.0231(19) 0.039(2) 0.0039(17) 0.0012(19) 0.0092(15)
F11 0.052(3) 0.060(3) 0.034(2) 0.013(2) -0.0059(19) -0.016(2)
N3 0.017(3) 0.013(2) 0.028(3) 0.006(2) 0.001(2) 0.0006(19)
C55 0.025(3) 0.024(3) 0.024(3) -0.002(3) 0.009(3) -0.009(3)
F14 0.059(3) 0.0186(19) 0.080(3) -0.0078(19) 0.012(2) 0.0073(18)
C85 0.017(3) 0.013(3) 0.025(3) 0.005(2) -0.006(2) -0.003(2)
C61 0.011(3) 0.015(3) 0.037(4) -0.007(3) 0.004(3) 0.003(2)
C116 0.015(3) 0.020(3) 0.035(4) 0.002(3) -0.002(3) -0.003(2)
C86 0.022(3) 0.024(3) 0.024(3) 0.006(3) -0.002(3) -0.006(3)
C49 0.019(3) 0.017(3) 0.023(3) 0.003(2) 0.004(3) -0.002(2)
C54 0.018(3) 0.024(3) 0.043(4) 0.006(3) 0.001(3) -0.003(2)
C79 0.021(3) 0.026(3) 0.026(4) -0.001(3) 0.001(3) -0.009(3)
F13 0.073(3) 0.069(3) 0.071(3) -0.050(2) 0.032(2) -0.024(2)
C74 0.031(4) 0.025(3) 0.041(4) -0.011(3) 0.007(3) -0.006(3)
C73 0.024(3) 0.017(3) 0.024(3) -0.005(3) 0.006(3) 0.002(2)
C67 0.019(3) 0.024(3) 0.024(3) -0.001(3) 0.003(3) -0.005(3)
C89 0.028(4) 0.021(3) 0.036(4) -0.001(3) -0.003(3) -0.011(3)
B2 0.029(4) 0.008(3) 0.028(4) 0.004(3) -0.001(3) -0.011(3)
C90 0.024(3) 0.017(3) 0.029(4) 0.004(3) -0.007(3) -0.001(2)
C68 0.030(3) 0.021(3) 0.037(4) -0.008(3) 0.002(3) -0.008(3)
C53 0.023(3) 0.039(4) 0.035(4) 0.005(3) 0.000(3) -0.017(3)
F12 0.072(3) 0.108(4) 0.031(2) -0.016(2) -0.001(2) -0.029(3)
C87 0.022(3) 0.023(3) 0.028(4) 0.005(3) -0.001(3) 0.004(3)
C52 0.041(4) 0.030(3) 0.027(4) 0.014(3) -0.002(3) -0.003(3)
C77 0.022(4) 0.046(4) 0.061(5) -0.007(4) 0.010(3) 0.003(3)
C115 0.043(4) 0.037(4) 0.036(4) 0.013(3) 0.010(3) -0.009(3)
C83 0.033(4) 0.018(3) 0.036(4) 0.003(3) -0.002(3) -0.009(3)
C88 0.021(3) 0.038(4) 0.037(4) 0.003(3) 0.000(3) -0.018(3)
C60 0.021(3) 0.032(3) 0.042(4) 0.004(3) -0.012(3) 0.000(3)
C50 0.020(3) 0.033(3) 0.044(4) 0.010(3) 0.010(3) -0.004(3)
C62 0.028(4) 0.028(3) 0.027(4) -0.004(3) 0.005(3) -0.010(3)
C69 0.027(4) 0.030(3) 0.040(4) 0.000(3) -0.002(3) 0.001(3)
C59 0.041(4) 0.055(5) 0.055(5) -0.002(4) -0.020(4) -0.022(4)
C70 0.026(4) 0.048(4) 0.037(4) -0.004(3) -0.009(3) -0.010(3)
C80 0.034(4) 0.029(4) 0.041(4) 0.002(3) -0.004(3) -0.013(3)
C84 0.019(3) 0.020(3) 0.035(4) -0.006(3) 0.000(3) -0.003(2)
C126 0.036(4) 0.018(3) 0.055(5) 0.015(3) -0.003(4) -0.005(3)
C57 0.047(4) 0.028(4) 0.037(4) -0.012(3) 0.005(3) -0.014(3)
C72 0.040(4) 0.023(3) 0.049(4) -0.021(3) 0.000(3) -0.003(3)
C78 0.035(4) 0.024(3) 0.057(5) -0.002(3) 0.014(3) -0.003(3)
C82 0.035(4) 0.033(4) 0.042(4) -0.004(3) 0.002(3) -0.010(3)
C137 0.039(4) 0.026(3) 0.023(3) 0.004(3) 0.006(3) -0.008(3)
C51 0.018(3) 0.051(4) 0.042(4) 0.015(4) 0.000(3) 0.000(3)
C56 0.024(3) 0.025(3) 0.042(4) 0.001(3) 0.002(3) -0.010(3)
C144 0.034(4) 0.032(4) 0.036(4) 0.002(3) -0.005(3) -0.006(3)
C81 0.043(4) 0.069(5) 0.021(4) -0.013(4) 0.007(3) -0.030(4)
C71 0.047(5) 0.057(4) 0.042(4) -0.026(3) -0.013(4) -0.009(4)
C66 0.023(3) 0.028(3) 0.033(4) 0.006(3) -0.008(3) -0.002(3)
C75 0.042(4) 0.025(4) 0.048(4) -0.004(3) -0.003(4) -0.002(3)
C58 0.051(5) 0.041(4) 0.042(4) -0.015(3) -0.005(4) -0.021(4)
C76 0.047(5) 0.033(4) 0.048(5) -0.008(3) -0.001(4) 0.010(3)
C63 0.033(4) 0.037(4) 0.048(4) -0.012(3) 0.013(3) -0.013(3)
C161 0.028(4) 0.041(4) 0.066(5) -0.030(4) 0.012(4) -0.011(3)
C65 0.029(4) 0.028(4) 0.073(5) 0.004(4) -0.005(4) 0.008(3)
C64 0.026(4) 0.028(4) 0.077(5) -0.018(4) 0.011(4) 0.002(3)
N4 0.019(3) 0.015(2) 0.030(3) 0.001(2) 0.006(2) -0.0055(19)
P1 0.0186(8) 0.0123(7) 0.0239(9) 0.0003(6) 0.0018(7) -0.0035(6)
P2 0.0156(8) 0.0177(8) 0.0235(9) 0.0008(7) 0.0025(7) -0.0022(6)
F6 0.0278(19) 0.0139(16) 0.048(2) -0.0009(15) 0.0010(17) -0.0057(14)
F10 0.031(2) 0.0153(17) 0.053(2) -0.0016(16) -0.0076(18) -0.0035(14)
F7 0.028(2) 0.0246(19) 0.047(2) -0.0010(17) 0.0002(17) 0.0024(15)
F8 0.0152(19) 0.053(2) 0.055(3) 0.0024(19) 0.0006(18) -0.0042(16)
F1 0.050(2) 0.0224(19) 0.042(2) 0.0058(17) 0.003(2) 0.0014(16)
F9 0.032(2) 0.031(2) 0.066(3) 0.0067(18) -0.0093(19) -0.0205(16)
N2 0.019(3) 0.020(2) 0.021(3) 0.003(2) 0.001(2) -0.008(2)
F5 0.056(3) 0.056(2) 0.032(2) 0.0089(19) -0.013(2) -0.004(2)
F2 0.049(3) 0.031(2) 0.094(3) -0.018(2) 0.008(2) 0.0082(19)
N1 0.022(3) 0.013(2) 0.018(3) 0.0016(19) -0.001(2) -0.0030(19)
C1 0.022(3) 0.016(3) 0.027(3) 0.006(3) 0.006(3) -0.003(2)
C19 0.019(3) 0.020(3) 0.026(3) 0.006(3) -0.003(3) -0.008(2)
C43 0.024(3) 0.028(3) 0.022(3) -0.002(3) 0.002(3) -0.006(3)
C48 0.021(3) 0.017(3) 0.027(4) -0.002(3) -0.001(3) -0.006(2)
C31 0.022(3) 0.024(3) 0.029(4) 0.005(3) 0.001(3) -0.010(2)
C7 0.025(3) 0.017(3) 0.019(3) -0.001(2) 0.004(3) -0.007(2)
C25 0.019(3) 0.021(3) 0.023(3) -0.004(3) -0.002(3) -0.006(2)
C29 0.032(4) 0.038(4) 0.024(4) 0.011(3) 0.000(3) -0.012(3)
C37 0.021(3) 0.023(3) 0.030(4) -0.007(3) 0.003(3) -0.010(3)
C18 0.033(4) 0.019(3) 0.040(4) 0.008(3) 0.000(3) 0.001(3)
C30 0.021(3) 0.035(3) 0.027(3) 0.006(3) -0.007(3) -0.011(3)
C44 0.028(4) 0.020(3) 0.031(4) -0.002(3) 0.000(3) -0.008(3)
F3 0.064(3) 0.083(3) 0.078(3) -0.060(3) 0.029(3) -0.020(2)
C12 0.027(3) 0.024(3) 0.025(3) 0.000(3) -0.001(3) 0.003(2)
C13 0.022(3) 0.024(3) 0.024(3) 0.002(3) 0.000(3) -0.004(3)
C47 0.027(4) 0.021(3) 0.028(4) -0.001(3) -0.004(3) -0.004(3)
C45 0.031(4) 0.034(4) 0.034(4) 0.006(3) -0.010(3) -0.020(3)
B1 0.015(3) 0.024(3) 0.019(4) 0.001(3) 0.000(3) 0.002(3)
C28 0.027(4) 0.033(3) 0.031(4) 0.005(3) -0.001(3) -0.011(3)
F4 0.079(3) 0.118(4) 0.027(2) -0.017(2) 0.010(2) -0.033(3)
C20 0.042(4) 0.034(4) 0.037(4) -0.001(3) 0.000(3) -0.018(3)
C46 0.012(3) 0.034(3) 0.029(3) 0.004(3) -0.008(3) 0.007(2)
C3 0.044(4) 0.037(4) 0.033(4) 0.010(3) 0.005(3) -0.015(3)
C32 0.026(3) 0.023(3) 0.041(4) -0.003(3) 0.008(3) -0.003(3)
C38 0.031(4) 0.023(3) 0.038(4) -0.007(3) 0.012(3) -0.009(3)
C6 0.027(4) 0.026(3) 0.029(4) 0.004(3) -0.002(3) -0.007(3)
C26 0.022(3) 0.046(4) 0.026(3) 0.012(3) -0.006(3) -0.011(3)
C39 0.030(4) 0.020(3) 0.067(5) -0.021(3) 0.013(3) -0.002(3)
C15 0.025(4) 0.050(5) 0.068(6) -0.004(4) 0.005(4) 0.001(3)
C24 0.028(4) 0.030(3) 0.027(4) -0.004(3) 0.003(3) -0.006(3)
C42 0.027(4) 0.044(4) 0.024(4) -0.001(3) -0.003(3) -0.013(3)
C2 0.037(4) 0.029(3) 0.036(4) -0.003(3) 0.003(3) -0.008(3)
C16 0.032(4) 0.033(4) 0.061(5) -0.003(4) 0.003(4) 0.019(3)
C41 0.045(5) 0.076(6) 0.026(4) -0.015(4) 0.001(4) -0.030(4)
C21 0.046(5) 0.047(4) 0.045(4) 0.006(4) -0.023(4) -0.014(4)
C10 0.036(4) 0.045(4) 0.034(4) -0.010(3) -0.002(3) -0.012(3)
C9 0.048(5) 0.033(4) 0.064(5) -0.027(3) -0.009(4) 0.001(3)
C4 0.029(4) 0.034(4) 0.049(4) 0.011(3) 0.001(3) -0.019(3)
C8 0.026(3) 0.045(4) 0.041(4) -0.011(3) -0.011(3) 0.007(3)
C22 0.062(5) 0.047(4) 0.036(4) -0.005(3) -0.004(4) -0.024(4)
C23 0.038(4) 0.033(4) 0.047(5) -0.007(3) 0.009(4) -0.012(3)
C17 0.051(4) 0.017(3) 0.045(4) -0.001(3) 0.002(4) 0.008(3)
C11 0.026(4) 0.032(4) 0.035(4) -0.001(3) -0.005(3) -0.005(3)
C36 0.033(4) 0.028(3) 0.040(4) -0.002(3) 0.006(3) -0.001(3)
C14 0.016(3) 0.033(4) 0.039(4) 0.003(3) -0.002(3) -0.004(3)
C27 0.030(4) 0.047(4) 0.033(4) 0.019(3) -0.006(3) -0.002(3)
C33 0.028(4) 0.028(3) 0.052(4) -0.014(3) 0.016(3) -0.004(3)
C5 0.039(4) 0.018(3) 0.054(5) 0.004(3) -0.003(4) -0.017(3)
C35 0.039(4) 0.033(4) 0.046(4) 0.007(3) -0.007(3) 0.003(3)
C40 0.044(4) 0.047(4) 0.040(4) -0.026(4) 0.018(4) -0.020(4)
C34 0.025(4) 0.025(3) 0.074(5) 0.002(3) -0.002(4) 0.006(3)
F40 0.021(2) 0.041(2) 0.056(3) -0.0015(19) 0.0077(19) -0.0024(16)
F35 0.058(3) 0.040(2) 0.050(3) 0.009(2) 0.001(2) 0.0006(19)
F39 0.040(2) 0.029(2) 0.063(3) -0.0052(19) 0.003(2) -0.0054(17)
F38 0.043(2) 0.058(3) 0.059(3) -0.004(2) 0.005(2) -0.029(2)
F37 0.024(2) 0.076(3) 0.070(3) -0.018(2) 0.015(2) -0.0122(19)
F36 0.032(2) 0.053(2) 0.067(3) -0.024(2) 0.012(2) -0.0085(18)
F31 0.071(3) 0.061(3) 0.056(3) 0.025(2) -0.003(2) -0.008(2)
C114 0.015(3) 0.031(3) 0.032(4) 0.004(3) -0.004(3) -0.001(3)
C109 0.013(3) 0.040(3) 0.024(3) 0.006(3) -0.006(3) -0.006(3)
F32 0.063(3) 0.030(2) 0.101(3) -0.003(2) 0.017(3) -0.0084(19)
C111 0.022(4) 0.058(4) 0.032(4) -0.002(3) 0.005(3) -0.010(3)
C113 0.025(4) 0.025(3) 0.037(4) 0.009(3) -0.010(3) -0.004(3)
F33 0.063(3) 0.096(3) 0.068(3) -0.050(3) 0.010(2) -0.013(2)
F34 0.070(3) 0.102(4) 0.032(2) -0.003(2) -0.006(2) 0.003(3)
C108 0.028(4) 0.031(4) 0.033(4) -0.002(3) 0.000(3) -0.008(3)
B4 0.030(4) 0.051(5) 0.029(4) -0.008(4) 0.011(3) -0.022(4)
C110 0.019(3) 0.042(4) 0.034(4) -0.009(3) -0.003(3) -0.006(3)
C107 0.038(4) 0.075(5) 0.031(4) 0.005(4) -0.004(3) -0.022(4)
C112 0.036(4) 0.043(4) 0.029(4) 0.005(3) -0.002(3) -0.018(3)
C103 0.027(4) 0.036(4) 0.036(4) -0.002(3) 0.003(3) -0.015(3)
C104 0.028(4) 0.037(4) 0.037(4) 0.000(3) -0.002(3) -0.013(3)
C105 0.031(4) 0.037(4) 0.055(4) 0.012(3) 0.004(3) -0.011(3)
C106 0.030(4) 0.041(4) 0.054(5) -0.020(4) 0.004(3) -0.012(3)
F30 0.022(2) 0.040(2) 0.054(3) -0.0065(18) 0.0058(19) -0.0061(16)
F29 0.040(2) 0.030(2) 0.067(3) -0.0022(19) -0.001(2) -0.0059(17)
F25 0.049(2) 0.048(2) 0.045(2) 0.015(2) 0.000(2) 0.0043(19)
F27 0.021(2) 0.070(3) 0.068(3) -0.005(2) 0.009(2) -0.0182(18)
F28 0.036(2) 0.050(2) 0.060(3) -0.001(2) -0.006(2) -0.0244(18)
F26 0.035(2) 0.058(3) 0.070(3) -0.027(2) 0.015(2) -0.0107(19)
F21 0.068(3) 0.048(2) 0.057(3) 0.021(2) -0.008(2) -0.006(2)
C98 0.021(3) 0.036(4) 0.031(4) 0.007(3) 0.001(3) -0.007(3)
C97 0.035(4) 0.034(3) 0.022(3) 0.000(3) -0.001(3) -0.007(3)
F22 0.048(2) 0.036(2) 0.110(4) -0.010(2) 0.014(2) -0.0159(19)
C99 0.038(4) 0.031(4) 0.028(4) -0.001(3) 0.002(3) -0.008(3)
B3 0.041(5) 0.038(4) 0.040(5) 0.004(4) -0.006(4) -0.012(4)
F23 0.058(3) 0.080(3) 0.063(3) -0.038(2) 0.010(2) -0.028(2)
C102 0.033(4) 0.035(4) 0.033(4) -0.005(3) 0.008(3) -0.004(3)
C101 0.014(3) 0.047(4) 0.042(4) 0.007(3) 0.002(3) -0.009(3)
F24 0.066(3) 0.102(3) 0.031(2) 0.008(2) -0.008(2) -0.005(3)
C93 0.029(4) 0.060(5) 0.027(4) -0.002(4) 0.000(3) -0.001(3)
C92 0.026(4) 0.041(4) 0.040(4) 0.006(3) 0.001(3) -0.002(3)
C91 0.018(3) 0.038(4) 0.033(4) 0.005(3) -0.002(3) -0.009(3)
C100 0.025(4) 0.031(4) 0.044(4) 0.004(3) -0.006(3) -0.014(3)
C96 0.037(4) 0.041(4) 0.045(4) 0.017(3) 0.000(3) -0.013(3)
C95 0.031(4) 0.028(3) 0.070(5) -0.024(3) 0.008(3) -0.014(3)
C94 0.031(4) 0.068(5) 0.042(4) -0.023(4) 0.005(3) -0.017(4)

loop_
_atom_type_symbol
_atom_type_description
_atom_type_scat_dispersion_real
_atom_type_scat_dispersion_imag
_atom_type_scat_source
C C 0.0033 0.0016 'International Tables Vol C Tables 4.2.6.8 and 6.1.1.4'
H H 0.0000 0.0000 'International Tables Vol C Tables 4.2.6.8 and 6.1.1.4'
B B 0.0013 0.0007 'International Tables Vol C Tables 4.2.6.8 and 6.1.1.4'
F F 0.0171 0.0103 'International Tables Vol C Tables 4.2.6.8 and 6.1.1.4'
N N 0.0061 0.0033 'International Tables Vol C Tables 4.2.6.8 and 6.1.1.4'
P P 0.1023 0.0942 'International Tables Vol C Tables 4.2.6.8 and 6.1.1.4'

loop_
_geom_angle_atom_site_label_1
_geom_angle_atom_site_label_2
_geom_angle_atom_site_label_3
_geom_angle
_geom_angle_site_symmetry_1
_geom_angle_site_symmetry_3
_geom_angle_publ_flag
C116 P4 C73 108.0(3) . . ?
C116 P4 C67 107.7(2) . . ?
C67 P4 C73 109.5(2) . . ?
N4 P4 C116 105.7(2) . . ?
N4 P4 C73 116.9(2) . . ?
N4 P4 C67 108.6(2) . . ?
N3 P3 C55 107.7(2) . . ?
N3 P3 C61 117.4(2) . . ?
N3 P3 C49 105.8(2) . . ?
C55 P3 C61 111.1(3) . . ?
C55 P3 C49 103.5(2) . . ?
C49 P3 C61 110.3(3) . . ?
B2 N3 P3 127.1(4) . . ?
N4 N3 P3 114.6(3) . . ?
N4 N3 B2 59.9(3) . . ?
C60 C55 P3 124.3(4) . . ?
C60 C55 C56 118.8(5) . . ?
C56 C55 P3 116.5(4) . . ?
C86 C85 B2 127.7(4) . . ?
C86 C85 C90 111.2(5) . . ?
C90 C85 B2 121.0(4) . . ?
C62 C61 P3 119.5(4) . . ?
C66 C61 P3 120.6(4) . . ?
C66 C61 C62 119.9(5) . . ?
C83 C116 P4 122.7(4) . . ?
C83 C116 C137 119.9(5) . . ?
C137 C116 P4 117.4(4) . . ?
F16 C86 C85 120.3(5) . . ?
F16 C86 C87 114.8(5) . . ?
C87 C86 C85 125.0(5) . . ?
C54 C49 P3 117.8(4) . . ?
C50 C49 P3 122.2(4) . . ?
C50 C49 C54 119.2(5) . . ?
C49 C54 H54 119.8 . . ?
C53 C54 C49 120.3(5) . . ?
C53 C54 H54 119.8 . . ?
C80 C79 B2 121.1(5) . . ?
C80 C79 C84 114.8(6) . . ?
C84 C79 B2 124.1(5) . . ?
C73 C74 H74 120.0 . . ?
C75 C74 H74 120.0 . . ?
C75 C74 C73 119.9(6) . . ?
C74 C73 P4 119.4(4) . . ?
C78 C73 P4 120.8(4) . . ?
C78 C73 C74 119.9(5) . . ?
C68 C67 P4 116.5(4) . . ?
C68 C67 C72 120.0(5) . . ?
C72 C67 P4 123.4(4) . . ?
F19 C89 C90 120.6(5) . . ?
F19 C89 C88 119.0(5) . . ?
C88 C89 C90 120.4(5) . . ?
N3 B2 C85 114.5(4) . . ?
N3 B2 C79 120.0(5) . . ?
C79 B2 C85 117.3(4) . . ?
N4 B2 N3 58.3(3) . . ?
N4 B2 C85 120.1(5) . . ?
N4 B2 C79 113.7(5) . . ?
F20 C90 C85 118.9(5) . . ?
F20 C90 C89 115.9(4) . . ?
C89 C90 C85 125.2(5) . . ?
C67 C68 H68 120.0 . . ?
C69 C68 C67 120.0(5) . . ?
C69 C68 H68 120.0 . . ?
C54 C53 H53 119.7 . . ?
C54 C53 C52 120.7(5) . . ?
C52 C53 H53 119.7 . . ?
F17 C87 C86 119.5(5) . . ?
F17 C87 C88 120.2(5) . . ?
C86 C87 C88 120.3(5) . . ?
C53 C52 H52 120.3 . . ?
C51 C52 C53 119.5(5) . . ?
C51 C52 H52 120.3 . . ?
C78 C77 H77 119.3 . . ?
C78 C77 C76 121.3(6) . . ?
C76 C77 H77 119.3 . . ?
C126 C115 H115 119.6 . . ?
C137 C115 H115 119.6 . . ?
C137 C115 C126 120.9(6) . . ?
C116 C83 H83 119.7 . . ?
C144 C83 C116 120.6(6) . . ?
C144 C83 H83 119.7 . . ?
F18 C88 C89 123.0(5) . . ?
F18 C88 C87 119.2(5) . . ?
C89 C88 C87 117.8(5) . . ?
C55 C60 H60 120.6 . . ?
C55 C60 C59 118.8(5) . . ?
C59 C60 H60 120.6 . . ?
C49 C50 H50 120.1 . . ?
C51 C50 C49 119.9(5) . . ?
C51 C50 H50 120.1 . . ?
C61 C62 H62 119.7 . . ?
C63 C62 C61 120.7(6) . . ?
C63 C62 H62 119.7 . . ?
C68 C69 H69 119.9 . . ?
C70 C69 C68 120.3(5) . . ?
C70 C69 H69 119.9 . . ?
C60 C59 H59 119.4 . . ?
C58 C59 C60 121.2(6) . . ?
C58 C59 H59 119.4 . . ?
C69 C70 H70 120.2 . . ?
C71 C70 C69 119.6(5) . . ?
C71 C70 H70 120.2 . . ?
F11 C80 C79 119.3(6) . . ?
F11 C80 C81 117.4(6) . . ?
C79 C80 C81 123.3(6) . . ?
F15 C84 C79 121.5(5) . . ?
F15 C84 C82 114.6(5) . . ?
C82 C84 C79 123.9(6) . . ?
C115 C126 H126 120.2 . . ?
C115 C126 C144 119.6(5) . . ?
C144 C126 H126 120.2 . . ?
C56 C57 H57 120.2 . . ?
C58 C57 H57 120.2 . . ?
C58 C57 C56 119.6(6) . . ?
C67 C72 H72 120.7 . . ?
C71 C72 C67 118.7(5) . . ?
C71 C72 H72 120.7 . . ?
C73 C78 H78 120.4 . . ?
C77 C78 C73 119.1(6) . . ?
C77 C78 H78 120.4 . . ?
F14 C82 C84 120.8(6) . . ?
F14 C82 C161 120.8(6) . . ?
C161 C82 C84 118.4(6) . . ?
C116 C137 H137 120.4 . . ?
C115 C137 C116 119.2(5) . . ?
C115 C137 H137 120.4 . . ?
C52 C51 C50 120.4(5) . . ?
C52 C51 H51 119.8 . . ?
C50 C51 H51 119.8 . . ?
C55 C56 H56 119.4 . . ?
C57 C56 C55 121.1(5) . . ?
C57 C56 H56 119.4 . . ?
C83 C144 C126 119.9(5) . . ?
C83 C144 H144 120.0 . . ?
C126 C144 H144 120.0 . . ?
F12 C81 C80 120.1(7) . . ?
F12 C81 C161 121.4(6) . . ?
C161 C81 C80 118.4(6) . . ?
C70 C71 C72 121.4(6) . . ?
C70 C71 H71 119.3 . . ?
C72 C71 H71 119.3 . . ?
C61 C66 H66 120.6 . . ?
C65 C66 C61 118.8(6) . . ?
C65 C66 H66 120.6 . . ?
C74 C75 H75 119.6 . . ?
C74 C75 C76 120.9(6) . . ?
C76 C75 H75 119.6 . . ?
C59 C58 H58 119.8 . . ?
C57 C58 C59 120.4(5) . . ?
C57 C58 H58 119.8 . . ?
C77 C76 H76 120.6 . . ?
C75 C76 C77 118.8(6) . . ?
C75 C76 H76 120.6 . . ?
C62 C63 H63 120.3 . . ?
C62 C63 C64 119.5(6) . . ?
C64 C63 H63 120.3 . . ?
F13 C161 C81 118.9(7) . . ?
C82 C161 F13 120.1(6) . . ?
C82 C161 C81 121.0(6) . . ?
C66 C65 H65 120.0 . . ?
C64 C65 C66 120.0(6) . . ?
C64 C65 H65 120.0 . . ?
C63 C64 C65 121.2(6) . . ?
C63 C64 H64 119.4 . . ?
C65 C64 H64 119.4 . . ?
N3 N4 P4 117.9(3) . . ?
N3 N4 B2 61.8(3) . . ?
B2 N4 P4 131.1(4) . . ?
N1 P1 C1 105.8(2) . . ?
N1 P1 C7 107.2(2) . . ?
N1 P1 C13 118.1(2) . . ?
C7 P1 C1 106.7(2) . . ?
C13 P1 C1 108.9(2) . . ?
C13 P1 C7 109.6(2) . . ?
N2 P2 C19 107.2(2) . . ?
N2 P2 C31 118.4(2) . . ?
N2 P2 C25 105.4(2) . . ?
C31 P2 C19 111.2(2) . . ?
C31 P2 C25 110.2(3) . . ?
C25 P2 C19 103.2(2) . . ?
N1 N2 P2 113.6(3) . . ?
N1 N2 B1 61.1(3) . . ?
B1 N2 P2 127.0(4) . . ?
N2 N1 P1 117.6(3) . . ?
N2 N1 B1 59.6(3) . . ?
B1 N1 P1 129.3(4) . . ?
C6 C1 P1 122.6(4) . . ?
C2 C1 P1 117.6(4) . . ?
C2 C1 C6 119.6(5) . . ?
C20 C19 P2 123.6(4) . . ?
C20 C19 C24 120.2(5) . . ?
C24 C19 P2 115.9(4) . . ?
C48 C43 B1 123.2(5) . . ?
C44 C43 C48 114.7(5) . . ?
C44 C43 B1 122.0(5) . . ?
F6 C48 C43 121.3(5) . . ?
F6 C48 C47 115.4(5) . . ?
C47 C48 C43 123.4(5) . . ?
C32 C31 P2 120.3(4) . . ?
C36 C31 P2 120.5(5) . . ?
C36 C31 C32 119.0(5) . . ?
C12 C7 P1 118.5(4) . . ?
C8 C7 P1 122.5(4) . . ?
C8 C7 C12 118.8(5) . . ?
C30 C25 P2 116.5(4) . . ?
C26 C25 P2 122.6(4) . . ?
C26 C25 C30 120.4(5) . . ?
C30 C29 H29 120.4 . . ?
C28 C29 H29 120.4 . . ?
C28 C29 C30 119.3(5) . . ?
C38 C37 B1 124.6(5) . . ?
C42 C37 B1 121.1(5) . . ?
C42 C37 C38 114.2(6) . . ?
C13 C18 H18 119.8 . . ?
C17 C18 H18 119.8 . . ?
C17 C18 C13 120.5(6) . . ?
C25 C30 C29 119.6(5) . . ?
C25 C30 H30 120.2 . . ?
C29 C30 H30 120.2 . . ?
F10 C44 C43 120.4(5) . . ?
F10 C44 C45 116.0(5) . . ?
C43 C44 C45 123.6(5) . . ?
C7 C12 H12 119.8 . . ?
C11 C12 C7 120.3(5) . . ?
C11 C12 H12 119.8 . . ?
C18 C13 P1 120.8(4) . . ?
C14 C13 P1 120.7(4) . . ?
C14 C13 C18 118.6(5) . . ?
F7 C47 C48 121.2(5) . . ?
F7 C47 C46 119.1(5) . . ?
C46 C47 C48 119.7(5) . . ?
F9 C45 C44 120.5(5) . . ?
F9 C45 C46 120.7(5) . . ?
C44 C45 C46 118.8(5) . . ?
N2 B1 N1 59.3(3) . . ?
N2 B1 C43 117.3(4) . . ?
N2 B1 C37 120.7(4) . . ?
N1 B1 C43 121.5(5) . . ?
N1 B1 C37 112.5(4) . . ?
C37 B1 C43 114.6(4) . . ?
C29 C28 H28 119.4 . . ?
C29 C28 C27 121.2(6) . . ?
C27 C28 H28 119.4 . . ?
C19 C20 H20 120.3 . . ?
C19 C20 C21 119.3(6) . . ?
C21 C20 H20 120.3 . . ?
F8 C46 C47 121.4(5) . . ?
F8 C46 C45 118.9(5) . . ?
C47 C46 C45 119.7(5) . . ?
C2 C3 H3 120.4 . . ?
C4 C3 H3 120.4 . . ?
C4 C3 C2 119.2(6) . . ?
C31 C32 H32 120.3 . . ?
C31 C32 C33 119.4(6) . . ?
C33 C32 H32 120.3 . . ?
F1 C38 C37 121.4(5) . . ?
F1 C38 C39 115.3(5) . . ?
C39 C38 C37 123.3(6) . . ?
C1 C6 H6 120.4 . . ?
C1 C6 C5 119.2(5) . . ?
C5 C6 H6 120.4 . . ?
C25 C26 H26 120.5 . . ?
C25 C26 C27 119.0(5) . . ?
C27 C26 H26 120.5 . . ?
F2 C39 C38 119.5(6) . . ?
C40 C39 F2 119.3(6) . . ?
C40 C39 C38 121.2(6) . . ?
C16 C15 H15 120.0 . . ?
C16 C15 C14 120.1(6) . . ?
C14 C15 H15 120.0 . . ?
C19 C24 H24 120.0 . . ?
C23 C24 C19 120.1(5) . . ?
C23 C24 H24 120.0 . . ?
F5 C42 C37 118.9(5) . . ?
F5 C42 C41 117.2(6) . . ?
C37 C42 C41 123.9(6) . . ?
C1 C2 C3 120.4(5) . . ?
C1 C2 H2 119.8 . . ?
C3 C2 H2 119.8 . . ?
C15 C16 H16 119.3 . . ?
C17 C16 C15 121.4(6) . . ?
C17 C16 H16 119.3 . . ?
F4 C41 C42 121.0(7) . . ?
F4 C41 C40 120.1(7) . . ?
C40 C41 C42 118.9(6) . . ?
C20 C21 H21 119.3 . . ?
C22 C21 C20 121.4(6) . . ?
C22 C21 H21 119.3 . . ?
C9 C10 H10 119.9 . . ?
C9 C10 C11 120.1(6) . . ?
C11 C10 H10 119.9 . . ?
C10 C9 H9 119.8 . . ?
C10 C9 C8 120.5(6) . . ?
C8 C9 H9 119.8 . . ?
C3 C4 H4 119.6 . . ?
C5 C4 C3 120.8(5) . . ?
C5 C4 H4 119.6 . . ?
C7 C8 C9 120.1(5) . . ?
C7 C8 H8 119.9 . . ?
C9 C8 H8 119.9 . . ?
C21 C22 H22 120.3 . . ?
C21 C22 C23 119.3(6) . . ?
C23 C22 H22 120.3 . . ?
C24 C23 C22 119.7(6) . . ?
C24 C23 H23 120.2 . . ?
C22 C23 H23 120.2 . . ?
C18 C17 H17 120.1 . . ?
C16 C17 C18 119.8(6) . . ?
C16 C17 H17 120.1 . . ?
C12 C11 C10 120.0(5) . . ?
C12 C11 H11 120.0 . . ?
C10 C11 H11 120.0 . . ?
C31 C36 H36 119.4 . . ?
C31 C36 C35 121.1(6) . . ?
C35 C36 H36 119.4 . . ?
C13 C14 H14 120.1 . . ?
C15 C14 C13 119.7(6) . . ?
C15 C14 H14 120.1 . . ?
C28 C27 C26 120.3(5) . . ?
C28 C27 H27 119.8 . . ?
C26 C27 H27 119.8 . . ?
C32 C33 H33 119.8 . . ?
C34 C33 C32 120.5(6) . . ?
C34 C33 H33 119.8 . . ?
C6 C5 H5 119.7 . . ?
C4 C5 C6 120.7(5) . . ?
C4 C5 H5 119.7 . . ?
C36 C35 H35 119.9 . . ?
C34 C35 C36 120.1(6) . . ?
C34 C35 H35 119.9 . . ?
F3 C40 C39 120.9(7) . . ?
F3 C40 C41 120.6(6) . . ?
C39 C40 C41 118.5(6) . . ?
C33 C34 H34 120.1 . . ?
C35 C34 C33 119.8(6) . . ?
C35 C34 H34 120.1 . . ?
F40 C114 C109 119.0(5) . . ?
F40 C114 C113 116.0(5) . . ?
C113 C114 C109 125.0(5) . . ?
C114 C109 B4 122.3(5) . . ?
C114 C109 C110 113.1(5) . . ?
C110 C109 B4 124.3(5) . . ?
F37 C111 C110 122.0(6) . . ?
F37 C111 C112 118.0(5) . . ?
C112 C111 C110 120.0(6) . . ?
F39 C113 C114 120.3(5) . . ?
F39 C113 C112 120.0(5) . . ?
C114 C113 C112 119.7(6) . . ?
F35 C108 C107 117.1(6) . . ?
F35 C108 C103 119.7(5) . . ?
C103 C108 C107 123.2(6) . . ?
C109 B4 H4A 113.4(5) . . ?
C109 B4 H4B 110.2(5) . . ?
C103 B4 C109 113.9(5) . . ?
C103 B4 H4A 111.1(5) . . ?
C103 B4 H4B 109.5(5) . . ?
H4A B4 H4B 97.5(5) . . ?
F36 C110 C109 120.9(5) . . ?
F36 C110 C111 115.3(5) . . ?
C111 C110 C109 123.8(6) . . ?
F34 C107 C108 120.0(6) . . ?
F34 C107 C106 120.0(6) . . ?
C108 C107 C106 119.9(6) . . ?
F38 C112 C111 121.7(6) . . ?
F38 C112 C113 120.0(6) . . ?
C113 C112 C111 118.3(5) . . ?
C108 C103 B4 121.4(5) . . ?
C104 C103 C108 114.8(6) . . ?
C104 C103 B4 123.8(6) . . ?
F31 C104 C103 121.4(6) . . ?
F31 C104 C105 114.7(5) . . ?
C105 C104 C103 124.0(6) . . ?
F32 C105 C106 116.9(6) . . ?
C104 C105 F32 122.4(6) . . ?
C104 C105 C106 120.7(6) . . ?
F33 C106 C107 118.8(7) . . ?
F33 C106 C105 123.8(6) . . ?
C105 C106 C107 117.4(6) . . ?
F30 C98 C97 121.6(5) . . ?
F30 C98 C99 113.9(5) . . ?
C99 C98 C97 124.5(6) . . ?
C98 C97 B3 120.3(5) . . ?
C102 C97 C98 112.4(5) . . ?
C102 C97 B3 127.3(5) . . ?
F29 C99 C98 121.1(6) . . ?
F29 C99 C100 119.8(5) . . ?
C100 C99 C98 119.0(6) . . ?
C97 B3 H3A 103.9(6) . . ?
C97 B3 H3B 103.5(5) . . ?
C91 B3 C97 113.2(6) . . ?
C91 B3 H3A 105.8(6) . . ?
C91 B3 H3B 106.7(6) . . ?
H3A B3 H3B 124.0(8) . . ?
F26 C102 C97 117.6(5) . . ?
F26 C102 C101 117.3(5) . . ?
C97 C102 C101 125.1(6) . . ?
F27 C101 C102 119.9(6) . . ?
F27 C101 C100 120.8(5) . . ?
C100 C101 C102 119.3(6) . . ?
F24 C93 C92 121.7(6) . . ?
F24 C93 C94 118.8(6) . . ?
C92 C93 C94 119.5(6) . . ?
F25 C92 C91 116.8(6) . . ?
C93 C92 F25 117.2(6) . . ?
C93 C92 C91 126.0(6) . . ?
C92 C91 B3 123.9(5) . . ?
C96 C91 B3 125.0(6) . . ?
C96 C91 C92 111.1(6) . . ?
F28 C100 C99 119.7(5) . . ?
F28 C100 C101 120.6(5) . . ?
C99 C100 C101 119.6(5) . . ?
F21 C96 C91 119.2(6) . . ?
F21 C96 C95 116.0(6) . . ?
C91 C96 C95 124.8(6) . . ?
F22 C95 C96 118.6(6) . . ?
C94 C95 F22 122.1(6) . . ?
C94 C95 C96 119.3(6) . . ?
F23 C94 C93 122.5(7) . . ?
F23 C94 C95 118.2(7) . . ?
C95 C94 C93 119.3(6) . . ?

loop_
_geom_bond_atom_site_label_1
_geom_bond_atom_site_label_2
_geom_bond_distance
_geom_bond_site_symmetry_2
_geom_bond_publ_flag
P4 C116 1.778(5) . ?
P4 C73 1.800(5) . ?
P4 C67 1.796(5) . ?
P4 N4 1.661(4) . ?
P3 N3 1.669(4) . ?
P3 C55 1.797(5) . ?
P3 C61 1.802(5) . ?
P3 C49 1.801(5) . ?
F17 C87 1.360(6) . ?
F16 C86 1.359(5) . ?
F20 C90 1.350(5) . ?
F18 C88 1.326(6) . ?
F19 C89 1.326(5) . ?
F15 C84 1.332(6) . ?
F11 C80 1.346(6) . ?
N3 B2 1.573(6) . ?
N3 N4 1.519(5) . ?
C55 C60 1.391(7) . ?
C55 C56 1.394(7) . ?
F14 C82 1.327(6) . ?
C85 C86 1.388(7) . ?
C85 B2 1.595(8) . ?
C85 C90 1.423(6) . ?
C61 C62 1.401(7) . ?
C61 C66 1.399(7) . ?
C116 C83 1.395(6) . ?
C116 C137 1.402(7) . ?
C86 C87 1.379(7) . ?
C49 C54 1.385(7) . ?
C49 C50 1.383(7) . ?
C54 H54 0.9500 . ?
C54 C53 1.360(7) . ?
C79 B2 1.592(8) . ?
C79 C80 1.367(7) . ?
C79 C84 1.396(7) . ?
F13 C161 1.360(6) . ?
C74 H74 0.9500 . ?
C74 C73 1.392(7) . ?
C74 C75 1.370(7) . ?
C73 C78 1.380(7) . ?
C67 C68 1.377(7) . ?
C67 C72 1.388(6) . ?
C89 C90 1.366(7) . ?
C89 C88 1.364(7) . ?
B2 N4 1.545(7) . ?
C68 H68 0.9500 . ?
C68 C69 1.374(7) . ?
C53 H53 0.9500 . ?
C53 C52 1.375(7) . ?
F12 C81 1.342(6) . ?
C87 C88 1.389(7) . ?
C52 H52 0.9500 . ?
C52 C51 1.371(7) . ?
C77 H77 0.9500 . ?
C77 C78 1.380(8) . ?
C77 C76 1.383(8) . ?
C115 H115 0.9500 . ?
C115 C126 1.395(7) . ?
C115 C137 1.380(7) . ?
C83 H83 0.9500 . ?
C83 C144 1.373(7) . ?
C60 H60 0.9500 . ?
C60 C59 1.396(7) . ?
C50 H50 0.9500 . ?
C50 C51 1.377(7) . ?
C62 H62 0.9500 . ?
C62 C63 1.361(8) . ?
C69 H69 0.9500 . ?
C69 C70 1.373(7) . ?
C59 H59 0.9500 . ?
C59 C58 1.374(8) . ?
C70 H70 0.9500 . ?
C70 C71 1.362(8) . ?
C80 C81 1.402(8) . ?
C84 C82 1.381(7) . ?
C126 H126 0.9500 . ?
C126 C144 1.396(7) . ?
C57 H57 0.9500 . ?
C57 C56 1.388(7) . ?
C57 C58 1.357(8) . ?
C72 H72 0.9500 . ?
C72 C71 1.380(7) . ?
C78 H78 0.9500 . ?
C82 C161 1.358(8) . ?
C137 H137 0.9500 . ?
C51 H51 0.9500 . ?
C56 H56 0.9500 . ?
C144 H144 0.9500 . ?
C81 C161 1.372(9) . ?
C71 H71 0.9500 . ?
C66 H66 0.9500 . ?
C66 C65 1.388(7) . ?
C75 H75 0.9500 . ?
C75 C76 1.375(8) . ?
C58 H58 0.9500 . ?
C76 H76 0.9500 . ?
C63 H63 0.9500 . ?
C63 C64 1.378(8) . ?
C65 H65 0.9500 . ?
C65 C64 1.385(8) . ?
C64 H64 0.9500 . ?
P1 N1 1.662(4) . ?
P1 C1 1.799(5) . ?
P1 C7 1.789(5) . ?
P1 C13 1.780(5) . ?
P2 N2 1.666(4) . ?
P2 C19 1.803(5) . ?
P2 C31 1.779(6) . ?
P2 C25 1.791(5) . ?
F6 C48 1.350(5) . ?
F10 C44 1.358(6) . ?
F7 C47 1.339(6) . ?
F8 C46 1.345(5) . ?
F1 C38 1.355(6) . ?
F9 C45 1.358(5) . ?
N2 N1 1.519(5) . ?
N2 B1 1.524(7) . ?
F5 C42 1.348(6) . ?
F2 C39 1.359(6) . ?
N1 B1 1.547(6) . ?
C1 C6 1.377(6) . ?
C1 C2 1.373(7) . ?
C19 C20 1.370(7) . ?
C19 C24 1.392(7) . ?
C43 C48 1.388(7) . ?
C43 C44 1.370(7) . ?
C43 B1 1.650(7) . ?
C48 C47 1.370(7) . ?
C31 C32 1.389(7) . ?
C31 C36 1.378(7) . ?
C7 C12 1.407(7) . ?
C7 C8 1.377(7) . ?
C25 C30 1.395(7) . ?
C25 C26 1.383(7) . ?
C29 H29 0.9500 . ?
C29 C30 1.407(6) . ?
C29 C28 1.369(7) . ?
C37 B1 1.636(8) . ?
C37 C38 1.384(7) . ?
C37 C42 1.370(7) . ?
C18 H18 0.9500 . ?
C18 C13 1.404(7) . ?
C18 C17 1.375(7) . ?
C30 H30 0.9500 . ?
C44 C45 1.378(7) . ?
F3 C40 1.327(6) . ?
C12 H12 0.9500 . ?
C12 C11 1.375(6) . ?
C13 C14 1.398(7) . ?
C47 C46 1.352(7) . ?
C45 C46 1.383(7) . ?
C28 H28 0.9500 . ?
C28 C27 1.371(7) . ?
F4 C41 1.324(7) . ?
C20 H20 0.9500 . ?
C20 C21 1.385(7) . ?
C3 H3 0.9500 . ?
C3 C2 1.387(7) . ?
C3 C4 1.370(7) . ?
C32 H32 0.9500 . ?
C32 C33 1.398(7) . ?
C38 C39 1.369(7) . ?
C6 H6 0.9500 . ?
C6 C5 1.391(6) . ?
C26 H26 0.9500 . ?
C26 C27 1.403(7) . ?
C39 C40 1.350(8) . ?
C15 H15 0.9500 . ?
C15 C16 1.364(8) . ?
C15 C14 1.387(8) . ?
C24 H24 0.9500 . ?
C24 C23 1.370(7) . ?
C42 C41 1.397(8) . ?
C2 H2 0.9500 . ?
C16 H16 0.9500 . ?
C16 C17 1.363(8) . ?
C41 C40 1.381(9) . ?
C21 H21 0.9500 . ?
C21 C22 1.358(8) . ?
C10 H10 0.9500 . ?
C10 C9 1.359(8) . ?
C10 C11 1.387(7) . ?
C9 H9 0.9500 . ?
C9 C8 1.399(7) . ?
C4 H4 0.9500 . ?
C4 C5 1.344(7) . ?
C8 H8 0.9500 . ?
C22 H22 0.9500 . ?
C22 C23 1.405(8) . ?
C23 H23 0.9500 . ?
C17 H17 0.9500 . ?
C11 H11 0.9500 . ?
C36 H36 0.9500 . ?
C36 C35 1.384(8) . ?
C14 H14 0.9500 . ?
C27 H27 0.9500 . ?
C33 H33 0.9500 . ?
C33 C34 1.379(8) . ?
C5 H5 0.9500 . ?
C35 H35 0.9500 . ?
C35 C34 1.362(8) . ?
C34 H34 0.9500 . ?
F40 C114 1.350(6) . ?
F35 C108 1.353(6) . ?
F39 C113 1.348(6) . ?
F38 C112 1.341(6) . ?
F37 C111 1.351(6) . ?
F36 C110 1.352(6) . ?
F31 C104 1.342(6) . ?
C114 C109 1.387(7) . ?
C114 C113 1.369(7) . ?
C109 B4 1.642(7) . ?
C109 C110 1.387(7) . ?
F32 C105 1.356(6) . ?
C111 C110 1.379(7) . ?
C111 C112 1.379(8) . ?
C113 C112 1.369(8) . ?
F33 C106 1.354(6) . ?
F34 C107 1.359(7) . ?
C108 C107 1.379(8) . ?
C108 C103 1.369(7) . ?
B4 C103 1.638(8) . ?
B4 H4A 1.160(7) . ?
B4 H4B 1.141(7) . ?
C107 C106 1.379(8) . ?
C103 C104 1.366(7) . ?
C104 C105 1.354(8) . ?
C105 C106 1.373(8) . ?
F30 C98 1.351(6) . ?
F29 C99 1.344(6) . ?
F25 C92 1.369(6) . ?
F27 C101 1.346(6) . ?
F28 C100 1.354(5) . ?
F26 C102 1.361(6) . ?
F21 C96 1.358(6) . ?
C98 C97 1.394(7) . ?
C98 C99 1.384(7) . ?
C97 B3 1.637(8) . ?
C97 C102 1.375(8) . ?
F22 C95 1.358(6) . ?
C99 C100 1.358(8) . ?
B3 C91 1.608(9) . ?
B3 H3A 0.912(7) . ?
B3 H3B 1.045(7) . ?
F23 C94 1.332(6) . ?
C102 C101 1.376(7) . ?
C101 C100 1.360(8) . ?
F24 C93 1.343(7) . ?
C93 C92 1.365(8) . ?
C93 C94 1.365(9) . ?
C92 C91 1.393(7) . ?
C91 C96 1.388(8) . ?
C96 C95 1.405(8) . ?
C95 C94 1.347(9) . ?

loop_
_geom_torsion_atom_site_label_1
_geom_torsion_atom_site_label_2
_geom_torsion_atom_site_label_3
_geom_torsion_atom_site_label_4
_geom_torsion
_geom_torsion_site_symmetry_1
_geom_torsion_site_symmetry_2
_geom_torsion_site_symmetry_3
_geom_torsion_site_symmetry_4
_geom_torsion_publ_flag
P4 C116 C83 C144 -178.4(4) . . . . ?
P4 C116 C137 C115 178.3(4) . . . . ?
P4 C73 C78 C77 -179.1(5) . . . . ?
P4 C67 C68 C69 -176.5(4) . . . . ?
P4 C67 C72 C71 176.1(5) . . . . ?
P3 N3 B2 C85 -149.0(4) . . . . ?
P3 N3 B2 C79 -1.4(7) . . . . ?
P3 N3 B2 N4 99.5(4) . . . . ?
P3 N3 N4 P4 115.8(3) . . . . ?
P3 N3 N4 B2 -120.2(4) . . . . ?
P3 C55 C60 C59 176.0(4) . . . . ?
P3 C55 C56 C57 -176.1(4) . . . . ?
P3 C61 C62 C63 -178.9(4) . . . . ?
P3 C61 C66 C65 178.8(4) . . . . ?
P3 C49 C54 C53 -169.0(4) . . . . ?
P3 C49 C50 C51 167.8(4) . . . . ?
F17 C87 C88 F18 1.4(8) . . . . ?
F17 C87 C88 C89 -179.4(5) . . . . ?
F16 C86 C87 F17 -3.0(8) . . . . ?
F16 C86 C87 C88 179.2(5) . . . . ?
F19 C89 C90 F20 2.5(8) . . . . ?
F19 C89 C90 C85 -177.2(5) . . . . ?
F19 C89 C88 F18 -0.3(9) . . . . ?
F19 C89 C88 C87 -179.5(5) . . . . ?
F15 C84 C82 F14 -1.2(8) . . . . ?
F15 C84 C82 C161 178.7(5) . . . . ?
F11 C80 C81 F12 -0.2(8) . . . . ?
F11 C80 C81 C161 -177.5(5) . . . . ?
N3 P3 C55 C60 131.6(5) . . . . ?
N3 P3 C55 C56 -55.5(5) . . . . ?
N3 P3 C61 C62 106.2(4) . . . . ?
N3 P3 C61 C66 -73.0(5) . . . . ?
N3 P3 C49 C54 175.5(4) . . . . ?
N3 P3 C49 C50 6.2(5) . . . . ?
N3 B2 N4 P4 103.7(4) . . . . ?
C55 P3 N3 B2 -154.6(4) . . . . ?
C55 P3 N3 N4 -84.8(4) . . . . ?
C55 P3 C61 C62 -129.3(4) . . . . ?
C55 P3 C61 C66 51.5(5) . . . . ?
C55 P3 C49 C54 62.4(5) . . . . ?
C55 P3 C49 C50 -106.9(5) . . . . ?
C55 C60 C59 C58 -2.0(10) . . . . ?
F14 C82 C161 F13 1.3(9) . . . . ?
F14 C82 C161 C81 -177.5(5) . . . . ?
C85 C86 C87 F17 175.5(5) . . . . ?
C85 C86 C87 C88 -2.3(9) . . . . ?
C85 B2 N4 P4 1.9(7) . . . . ?
C85 B2 N4 N3 -101.8(5) . . . . ?
C61 P3 N3 B2 -28.5(5) . . . . ?
C61 P3 N3 N4 41.3(4) . . . . ?
C61 P3 C55 C60 1.8(6) . . . . ?
C61 P3 C55 C56 174.7(4) . . . . ?
C61 P3 C49 C54 -56.5(5) . . . . ?
C61 P3 C49 C50 134.2(5) . . . . ?
C61 C62 C63 C64 0.9(9) . . . . ?
C61 C66 C65 C64 -0.8(9) . . . . ?
C116 P4 C73 C74 171.6(4) . . . . ?
C116 P4 C73 C78 -9.1(6) . . . . ?
C116 P4 C67 C68 61.9(5) . . . . ?
C116 P4 C67 C72 -114.9(5) . . . . ?
C116 P4 N4 N3 155.7(3) . . . . ?
C116 P4 N4 B2 80.1(4) . . . . ?
C116 C83 C144 C126 0.1(8) . . . . ?
C86 C85 B2 N3 10.0(8) . . . . ?
C86 C85 B2 C79 -138.4(6) . . . . ?
C86 C85 B2 N4 76.3(7) . . . . ?
C86 C85 C90 F20 175.8(5) . . . . ?
C86 C85 C90 C89 -4.5(8) . . . . ?
C86 C87 C88 F18 179.2(5) . . . . ?
C86 C87 C88 C89 -1.6(9) . . . . ?
C49 P3 N3 B2 95.2(4) . . . . ?
C49 P3 N3 N4 165.0(3) . . . . ?
C49 P3 C55 C60 -116.6(5) . . . . ?
C49 P3 C55 C56 56.3(5) . . . . ?
C49 P3 C61 C62 -15.2(5) . . . . ?
C49 P3 C61 C66 165.6(4) . . . . ?
C49 C54 C53 C52 1.0(9) . . . . ?
C49 C50 C51 C52 0.5(9) . . . . ?
C54 C49 C50 C51 -1.4(9) . . . . ?
C54 C53 C52 C51 -1.9(9) . . . . ?
C79 B2 N4 P4 -144.6(4) . . . . ?
C79 B2 N4 N3 111.8(5) . . . . ?
C79 C80 C81 F12 179.6(5) . . . . ?
C79 C80 C81 C161 2.3(9) . . . . ?
C79 C84 C82 F14 -179.2(5) . . . . ?
C79 C84 C82 C161 0.7(9) . . . . ?
C74 C73 C78 C77 0.2(9) . . . . ?
C74 C75 C76 C77 0.4(10) . . . . ?
C73 P4 C116 C83 105.9(5) . . . . ?
C73 P4 C116 C137 -72.6(5) . . . . ?
C73 P4 C67 C68 179.1(4) . . . . ?
C73 P4 C67 C72 2.3(6) . . . . ?
C73 P4 N4 N3 35.5(4) . . . . ?
C73 P4 N4 B2 -40.1(5) . . . . ?
C73 C74 C75 C76 -0.9(9) . . . . ?
C67 P4 C116 C83 -135.9(5) . . . . ?
C67 P4 C116 C137 45.6(5) . . . . ?
C67 P4 C73 C74 54.6(5) . . . . ?
C67 P4 C73 C78 -126.2(5) . . . . ?
C67 P4 N4 N3 -89.0(4) . . . . ?
C67 P4 N4 B2 -164.6(4) . . . . ?
C67 C68 C69 C70 -1.8(9) . . . . ?
C67 C72 C71 C70 2.2(10) . . . . ?
B2 N3 N4 P4 -124.0(4) . . . . ?
B2 C85 C86 F16 6.8(9) . . . . ?
B2 C85 C86 C87 -171.6(5) . . . . ?
B2 C85 C90 F20 -7.4(8) . . . . ?
B2 C85 C90 C89 172.4(6) . . . . ?
B2 C79 C80 F11 -0.1(8) . . . . ?
B2 C79 C80 C81 -179.8(5) . . . . ?
B2 C79 C84 F15 0.4(8) . . . . ?
B2 C79 C84 C82 178.3(5) . . . . ?
C90 C85 C86 F16 -176.6(5) . . . . ?
C90 C85 C86 C87 5.0(8) . . . . ?
C90 C85 B2 N3 -166.3(5) . . . . ?
C90 C85 B2 C79 45.3(7) . . . . ?
C90 C85 B2 N4 -100.0(6) . . . . ?
C90 C89 C88 F18 -178.7(5) . . . . ?
C90 C89 C88 C87 2.2(9) . . . . ?
C68 C67 C72 C71 -0.5(9) . . . . ?
C68 C69 C70 C71 3.5(9) . . . . ?
C53 C52 C51 C50 1.2(9) . . . . ?
F12 C81 C161 F13 0.0(9) . . . . ?
F12 C81 C161 C82 178.8(5) . . . . ?
C115 C126 C144 C83 -0.1(9) . . . . ?
C83 C116 C137 C115 -0.3(8) . . . . ?
C88 C89 C90 F20 -179.1(5) . . . . ?
C88 C89 C90 C85 1.1(10) . . . . ?
C60 C55 C56 C57 -2.8(9) . . . . ?
C60 C59 C58 C57 0.1(11) . . . . ?
C50 C49 C54 C53 0.7(8) . . . . ?
C62 C61 C66 C65 -0.4(8) . . . . ?
C62 C63 C64 C65 -2.1(9) . . . . ?
C69 C70 C71 C72 -3.7(10) . . . . ?
C80 C79 B2 N3 -85.9(7) . . . . ?
C80 C79 B2 C85 60.8(7) . . . . ?
C80 C79 B2 N4 -151.8(5) . . . . ?
C80 C79 C84 F15 179.9(5) . . . . ?
C80 C79 C84 C82 -2.3(8) . . . . ?
C80 C81 C161 F13 177.2(5) . . . . ?
C80 C81 C161 C82 -4.0(10) . . . . ?
C84 C79 B2 N3 93.5(6) . . . . ?
C84 C79 B2 C85 -119.8(6) . . . . ?
C84 C79 B2 N4 27.7(7) . . . . ?
C84 C79 C80 F11 -179.5(5) . . . . ?
C84 C79 C80 C81 0.7(8) . . . . ?
C84 C82 C161 F13 -178.7(5) . . . . ?
C84 C82 C161 C81 2.5(9) . . . . ?
C126 C115 C137 C116 0.3(9) . . . . ?
C72 C67 C68 C69 0.3(9) . . . . ?
C78 C77 C76 C75 0.4(10) . . . . ?
C137 C116 C83 C144 0.1(8) . . . . ?
C137 C115 C126 C144 -0.2(9) . . . . ?
C56 C55 C60 C59 3.3(9) . . . . ?
C56 C57 C58 C59 0.5(10) . . . . ?
C66 C61 C62 C63 0.3(8) . . . . ?
C66 C65 C64 C63 2.0(9) . . . . ?
C75 C74 C73 P4 179.9(5) . . . . ?
C75 C74 C73 C78 0.6(9) . . . . ?
C58 C57 C56 C55 0.9(9) . . . . ?
C76 C77 C78 C73 -0.7(10) . . . . ?
N4 P4 C116 C83 -19.9(5) . . . . ?
N4 P4 C116 C137 161.5(4) . . . . ?
N4 P4 C73 C74 -69.5(5) . . . . ?
N4 P4 C73 C78 109.8(5) . . . . ?
N4 P4 C67 C68 -52.1(5) . . . . ?
N4 P4 C67 C72 131.2(5) . . . . ?
N4 N3 B2 C85 111.6(5) . . . . ?
N4 N3 B2 C79 -100.9(5) . . . . ?
P1 N1 B1 N2 -102.4(4) . . . . ?
P1 N1 B1 C43 2.8(7) . . . . ?
P1 N1 B1 C37 144.2(4) . . . . ?
P1 C1 C6 C5 176.6(4) . . . . ?
P1 C1 C2 C3 -177.9(4) . . . . ?
P1 C7 C12 C11 179.2(4) . . . . ?
P1 C7 C8 C9 -179.0(5) . . . . ?
P1 C13 C14 C15 178.4(5) . . . . ?
P2 N2 N1 P1 -118.0(3) . . . . ?
P2 N2 N1 B1 120.6(4) . . . . ?
P2 N2 B1 N1 -98.9(4) . . . . ?
P2 N2 B1 C43 148.9(4) . . . . ?
P2 N2 B1 C37 0.5(7) . . . . ?
P2 C19 C20 C21 -174.8(4) . . . . ?
P2 C19 C24 C23 176.0(4) . . . . ?
P2 C31 C32 C33 178.0(4) . . . . ?
P2 C31 C36 C35 -177.4(4) . . . . ?
P2 C25 C30 C29 169.4(4) . . . . ?
P2 C25 C26 C27 -168.4(4) . . . . ?
F6 C48 C47 F7 2.8(8) . . . . ?
F6 C48 C47 C46 -177.8(5) . . . . ?
F10 C44 C45 F9 -0.7(8) . . . . ?
F10 C44 C45 C46 -179.4(5) . . . . ?
F7 C47 C46 F8 0.9(8) . . . . ?
F7 C47 C46 C45 -179.1(5) . . . . ?
F1 C38 C39 F2 -0.5(8) . . . . ?
F1 C38 C39 C40 -179.9(5) . . . . ?
F9 C45 C46 F8 -0.4(8) . . . . ?
F9 C45 C46 C47 179.6(5) . . . . ?
N2 P2 C19 C20 -130.9(5) . . . . ?
N2 P2 C19 C24 54.8(5) . . . . ?
N2 P2 C31 C32 -104.3(5) . . . . ?
N2 P2 C31 C36 71.2(5) . . . . ?
N2 P2 C25 C30 -176.2(4) . . . . ?
N2 P2 C25 C26 -4.2(5) . . . . ?
N2 N1 B1 C43 105.2(5) . . . . ?
N2 N1 B1 C37 -113.4(5) . . . . ?
F5 C42 C41 F4 -0.4(9) . . . . ?
F5 C42 C41 C40 -178.9(5) . . . . ?
F2 C39 C40 F3 -1.6(9) . . . . ?
F2 C39 C40 C41 -179.9(5) . . . . ?
N1 P1 C1 C6 22.4(5) . . . . ?
N1 P1 C1 C2 -162.7(4) . . . . ?
N1 P1 C7 C12 52.9(5) . . . . ?
N1 P1 C7 C8 -131.9(5) . . . . ?
N1 P1 C13 C18 68.0(5) . . . . ?
N1 P1 C13 C14 -110.9(5) . . . . ?
N1 N2 B1 C43 -112.2(5) . . . . ?
N1 N2 B1 C37 99.4(5) . . . . ?
C1 P1 N1 N2 -155.0(3) . . . . ?
C1 P1 N1 B1 -83.1(4) . . . . ?
C1 P1 C7 C12 -60.0(5) . . . . ?
C1 P1 C7 C8 115.2(5) . . . . ?
C1 P1 C13 C18 -171.5(4) . . . . ?
C1 P1 C13 C14 9.7(5) . . . . ?
C1 C6 C5 C4 0.7(9) . . . . ?
C19 P2 N2 N1 85.0(3) . . . . ?
C19 P2 N2 B1 155.6(4) . . . . ?
C19 P2 C31 C32 131.0(4) . . . . ?
C19 P2 C31 C36 -53.6(5) . . . . ?
C19 P2 C25 C30 -63.9(5) . . . . ?
C19 P2 C25 C26 108.2(5) . . . . ?
C19 C20 C21 C22 -0.1(10) . . . . ?
C19 C24 C23 C22 -1.3(9) . . . . ?
C43 C48 C47 F7 -177.8(5) . . . . ?
C43 C48 C47 C46 1.6(9) . . . . ?
C43 C44 C45 F9 177.6(5) . . . . ?
C43 C44 C45 C46 -1.1(9) . . . . ?
C48 C43 C44 F10 -177.9(5) . . . . ?
C48 C43 C44 C45 3.8(9) . . . . ?
C48 C43 B1 N2 -9.3(8) . . . . ?
C48 C43 B1 N1 -78.3(7) . . . . ?
C48 C43 B1 C37 141.0(5) . . . . ?
C48 C47 C46 F8 -178.5(5) . . . . ?
C48 C47 C46 C45 1.5(9) . . . . ?
C31 P2 N2 N1 -41.7(4) . . . . ?
C31 P2 N2 B1 28.9(5) . . . . ?
C31 P2 C19 C20 0.0(6) . . . . ?
C31 P2 C19 C24 -174.4(4) . . . . ?
C31 P2 C25 C30 55.0(5) . . . . ?
C31 P2 C25 C26 -133.0(5) . . . . ?
C31 C32 C33 C34 -0.9(9) . . . . ?
C31 C36 C35 C34 -0.2(9) . . . . ?
C7 P1 N1 N2 91.4(3) . . . . ?
C7 P1 N1 B1 163.4(4) . . . . ?
C7 P1 C1 C6 136.3(5) . . . . ?
C7 P1 C1 C2 -48.8(5) . . . . ?
C7 P1 C13 C18 -55.1(5) . . . . ?
C7 P1 C13 C14 126.0(5) . . . . ?
C7 C12 C11 C10 -2.3(9) . . . . ?
C25 P2 N2 N1 -165.5(3) . . . . ?
C25 P2 N2 B1 -94.9(4) . . . . ?
C25 P2 C19 C20 118.1(5) . . . . ?
C25 P2 C19 C24 -56.2(5) . . . . ?
C25 P2 C31 C32 17.1(5) . . . . ?
C25 P2 C31 C36 -167.4(4) . . . . ?
C25 C26 C27 C28 -0.6(9) . . . . ?
C29 C28 C27 C26 -2.7(9) . . . . ?
C37 C38 C39 F2 -179.9(5) . . . . ?
C37 C38 C39 C40 0.7(9) . . . . ?
C37 C42 C41 F4 177.8(5) . . . . ?
C37 C42 C41 C40 -0.7(10) . . . . ?
C18 C13 C14 C15 -0.5(9) . . . . ?
C30 C25 C26 C27 3.3(8) . . . . ?
C30 C29 C28 C27 3.2(9) . . . . ?
C44 C43 C48 F6 175.2(5) . . . . ?
C44 C43 C48 C47 -4.1(9) . . . . ?
C44 C43 B1 N2 165.8(5) . . . . ?
C44 C43 B1 N1 96.8(6) . . . . ?
C44 C43 B1 C37 -43.9(7) . . . . ?
C44 C45 C46 F8 178.3(5) . . . . ?
C44 C45 C46 C47 -1.7(9) . . . . ?
C12 C7 C8 C9 -3.8(9) . . . . ?
C13 P1 N1 N2 -32.9(4) . . . . ?
C13 P1 N1 B1 39.1(5) . . . . ?
C13 P1 C1 C6 -105.5(5) . . . . ?
C13 P1 C1 C2 69.4(5) . . . . ?
C13 P1 C7 C12 -177.7(4) . . . . ?
C13 P1 C7 C8 -2.5(5) . . . . ?
C13 C18 C17 C16 -0.9(9) . . . . ?
B1 N2 N1 P1 121.4(4) . . . . ?
B1 C43 C48 F6 -9.4(8) . . . . ?
B1 C43 C48 C47 171.3(5) . . . . ?
B1 C43 C44 F10 6.6(8) . . . . ?
B1 C43 C44 C45 -171.7(5) . . . . ?
B1 C37 C38 F1 0.8(8) . . . . ?
B1 C37 C38 C39 -179.9(5) . . . . ?
B1 C37 C42 F5 -1.9(8) . . . . ?
B1 C37 C42 C41 179.9(5) . . . . ?
C28 C29 C30 C25 -0.5(8) . . . . ?
F4 C41 C40 F3 3.6(10) . . . . ?
F4 C41 C40 C39 -178.0(5) . . . . ?
C20 C19 C24 C23 1.5(9) . . . . ?
C20 C21 C22 C23 0.2(10) . . . . ?
C3 C4 C5 C6 -2.2(9) . . . . ?
C32 C31 C36 C35 -1.9(8) . . . . ?
C32 C33 C34 C35 -1.3(9) . . . . ?
C38 C37 B1 N2 -93.4(7) . . . . ?
C38 C37 B1 N1 -26.8(7) . . . . ?
C38 C37 B1 C43 117.4(6) . . . . ?
C38 C37 C42 F5 179.0(5) . . . . ?
C38 C37 C42 C41 0.8(8) . . . . ?
C38 C39 C40 F3 177.8(5) . . . . ?
C38 C39 C40 C41 -0.5(10) . . . . ?
C6 C1 C2 C3 -2.9(9) . . . . ?
C26 C25 C30 C29 -2.8(8) . . . . ?
C15 C16 C17 C18 0.6(10) . . . . ?
C24 C19 C20 C21 -0.7(9) . . . . ?
C42 C37 B1 N2 87.6(6) . . . . ?
C42 C37 B1 N1 154.2(5) . . . . ?
C42 C37 B1 C43 -61.6(7) . . . . ?
C42 C37 C38 F1 179.8(5) . . . . ?
C42 C37 C38 C39 -0.8(8) . . . . ?
C42 C41 C40 F3 -177.8(5) . . . . ?
C42 C41 C40 C39 0.5(10) . . . . ?
C2 C1 C6 C5 1.8(8) . . . . ?
C2 C3 C4 C5 1.1(9) . . . . ?
C16 C15 C14 C13 0.2(10) . . . . ?
C21 C22 C23 C24 0.5(10) . . . . ?
C10 C9 C8 C7 2.3(10) . . . . ?
C9 C10 C11 C12 0.7(9) . . . . ?
C4 C3 C2 C1 1.4(9) . . . . ?
C8 C7 C12 C11 3.8(8) . . . . ?
C17 C18 C13 P1 -178.1(5) . . . . ?
C17 C18 C13 C14 0.8(9) . . . . ?
C11 C10 C9 C8 -0.6(10) . . . . ?
C36 C31 C32 C33 2.5(8) . . . . ?
C36 C35 C34 C33 1.9(9) . . . . ?
C14 C15 C16 C17 -0.2(11) . . . . ?
F40 C114 C109 B4 3.8(8) . . . . ?
F40 C114 C109 C110 177.3(5) . . . . ?
F40 C114 C113 F39 1.4(8) . . . . ?
F40 C114 C113 C112 -176.7(5) . . . . ?
F35 C108 C107 F34 -0.6(9) . . . . ?
F35 C108 C107 C106 179.2(5) . . . . ?
F35 C108 C103 B4 -1.3(8) . . . . ?
F35 C108 C103 C104 180.0(5) . . . . ?
F39 C113 C112 F38 -0.8(9) . . . . ?
F39 C113 C112 C111 178.7(5) . . . . ?
F37 C111 C110 F36 -0.8(9) . . . . ?
F37 C111 C110 C109 177.8(5) . . . . ?
F37 C111 C112 F38 2.1(9) . . . . ?
F37 C111 C112 C113 -177.4(5) . . . . ?
F31 C104 C105 F32 -0.7(8) . . . . ?
F31 C104 C105 C106 179.0(5) . . . . ?
C114 C109 B4 C103 -151.0(5) . . . . ?
C114 C109 C110 F36 -179.2(5) . . . . ?
C114 C109 C110 C111 2.2(9) . . . . ?
C114 C113 C112 F38 177.3(5) . . . . ?
C114 C113 C112 C111 -3.2(9) . . . . ?
C109 C114 C113 F39 -179.2(5) . . . . ?
C109 C114 C113 C112 2.7(9) . . . . ?
C109 B4 C103 C108 64.6(7) . . . . ?
C109 B4 C103 C104 -116.8(6) . . . . ?
F32 C105 C106 F33 -0.4(9) . . . . ?
F32 C105 C106 C107 179.7(5) . . . . ?
C113 C114 C109 B4 -175.6(5) . . . . ?
C113 C114 C109 C110 -2.1(9) . . . . ?
F34 C107 C106 F33 0.6(9) . . . . ?
F34 C107 C106 C105 -179.6(5) . . . . ?
C108 C107 C106 F33 -179.2(5) . . . . ?
C108 C107 C106 C105 0.6(9) . . . . ?
C108 C103 C104 F31 -178.9(5) . . . . ?
C108 C103 C104 C105 1.1(9) . . . . ?
B4 C109 C110 F36 -5.9(9) . . . . ?
B4 C109 C110 C111 175.6(6) . . . . ?
B4 C103 C104 F31 2.5(9) . . . . ?
B4 C103 C104 C105 -177.5(5) . . . . ?
C110 C109 B4 C103 36.2(8) . . . . ?
C110 C111 C112 F38 -177.2(5) . . . . ?
C110 C111 C112 C113 3.3(9) . . . . ?
C107 C108 C103 B4 178.2(5) . . . . ?
C107 C108 C103 C104 -0.5(9) . . . . ?
C112 C111 C110 F36 178.4(5) . . . . ?
C112 C111 C110 C109 -3.0(10) . . . . ?
C103 C108 C107 F34 179.8(5) . . . . ?
C103 C108 C107 C106 -0.4(10) . . . . ?
C103 C104 C105 F32 179.3(5) . . . . ?
C103 C104 C105 C106 -1.0(10) . . . . ?
C104 C105 C106 F33 179.8(5) . . . . ?
C104 C105 C106 C107 0.0(9) . . . . ?
F30 C98 C97 B3 -2.1(9) . . . . ?
F30 C98 C97 C102 -179.9(5) . . . . ?
F30 C98 C99 F29 -0.3(8) . . . . ?
F30 C98 C99 C100 178.5(5) . . . . ?
F29 C99 C100 F28 2.5(9) . . . . ?
F29 C99 C100 C101 -179.4(5) . . . . ?
F25 C92 C91 B3 2.7(8) . . . . ?
F25 C92 C91 C96 179.6(5) . . . . ?
F27 C101 C100 F28 -2.7(9) . . . . ?
F27 C101 C100 C99 179.2(5) . . . . ?
F26 C102 C101 F27 1.1(9) . . . . ?
F26 C102 C101 C100 -178.2(5) . . . . ?
F21 C96 C95 F22 0.5(8) . . . . ?
F21 C96 C95 C94 -178.5(5) . . . . ?
C98 C97 B3 C91 149.4(5) . . . . ?
C98 C97 C102 F26 179.2(5) . . . . ?
C98 C97 C102 C101 1.2(9) . . . . ?
C98 C99 C100 F28 -176.2(5) . . . . ?
C98 C99 C100 C101 1.9(9) . . . . ?
C97 C98 C99 F29 -179.5(5) . . . . ?
C97 C98 C99 C100 -0.8(9) . . . . ?
C97 B3 C91 C92 -66.6(7) . . . . ?
C97 B3 C91 C96 116.9(6) . . . . ?
C97 C102 C101 F27 179.2(6) . . . . ?
C97 C102 C101 C100 -0.2(10) . . . . ?
F22 C95 C94 F23 0.6(9) . . . . ?
F22 C95 C94 C93 -179.8(5) . . . . ?
C99 C98 C97 B3 177.1(6) . . . . ?
C99 C98 C97 C102 -0.7(9) . . . . ?
B3 C97 C102 F26 1.6(9) . . . . ?
B3 C97 C102 C101 -176.4(6) . . . . ?
B3 C91 C96 F21 -4.1(9) . . . . ?
B3 C91 C96 C95 176.9(6) . . . . ?
C102 C97 B3 C91 -33.2(9) . . . . ?
C102 C101 C100 F28 176.6(5) . . . . ?
C102 C101 C100 C99 -1.4(9) . . . . ?
F24 C93 C92 F25 0.8(9) . . . . ?
F24 C93 C92 C91 -179.4(5) . . . . ?
F24 C93 C94 F23 -0.5(9) . . . . ?
F24 C93 C94 C95 180.0(5) . . . . ?
C93 C92 C91 B3 -177.1(6) . . . . ?
C93 C92 C91 C96 -0.2(9) . . . . ?
C92 C93 C94 F23 -179.8(5) . . . . ?
C92 C93 C94 C95 0.7(10) . . . . ?
C92 C91 C96 F21 179.0(5) . . . . ?
C92 C91 C96 C95 0.0(9) . . . . ?
C91 C96 C95 F22 179.6(5) . . . . ?
C91 C96 C95 C94 0.5(10) . . . . ?
C96 C95 C94 F23 179.6(5) . . . . ?
C96 C95 C94 C93 -0.8(9) . . . . ?
C94 C93 C92 F25 -180.0(5) . . . . ?
C94 C93 C92 C91 -0.2(10) . . . . ?
